data_4312839
loop_
_publ_author_name
'Xikui Fang'
'Travis M. Anderson'
'Wade A. Neiwert'
'Craig L. Hill'

_publ_section_title
;
 Yttrium Polyoxometalates. Synthesis and Characterization of a
 Carbonate-Encapsulated Sandwich-Type Complex
;
_journal_name_full 'Inorganic Chemistry'
_journal_page_first 8600
_journal_page_last 8602
_journal_paper_doi 10.1021/ic0350842
_journal_volume 42
_journal_year 2003
_chemical_formula_sum 'C H4 K6.5 Na4.5 O72 P2 W18 Y3'
_chemical_formula_weight 5163.62
_chemical_name_systematic
; 
 ? 
;
_space_group_IT_number 2
_symmetry_cell_setting triclinic
_symmetry_space_group_name_Hall '-P 1'
_symmetry_space_group_name_H-M 'P -1'
_atom_sites_solution_hydrogens geom
_atom_sites_solution_primary direct
_atom_sites_solution_secondary difmap
_audit_creation_method SHELXL-97
_cell_angle_alpha 77.8860(10)
_cell_angle_beta 70.9690(10)
_cell_angle_gamma 65.5040(10)
_cell_formula_units_Z 4
_cell_length_a 19.3845(13)
_cell_length_b 22.8445(15)
_cell_length_c 23.6383(15)
_cell_measurement_temperature 100(2)
_cell_volume 8970.9(10)
_computing_structure_refinement 'SHELXL-97 (Sheldrick, 1997)'
_computing_structure_solution 'SHELXS-97 (Sheldrick, 1990)'
_diffrn_ambient_temperature 100(2)
_diffrn_measured_fraction_theta_full 0.929
_diffrn_measured_fraction_theta_max 0.929
_diffrn_radiation_monochromator graphite
_diffrn_radiation_source 'fine-focus sealed tube'
_diffrn_radiation_type MoK\a
_diffrn_radiation_wavelength 0.71073
_diffrn_reflns_av_R_equivalents 0.0814
_diffrn_reflns_av_sigmaI/netI 0.1190
_diffrn_reflns_limit_h_max 29
_diffrn_reflns_limit_h_min -29
_diffrn_reflns_limit_k_max 34
_diffrn_reflns_limit_k_min -34
_diffrn_reflns_limit_l_max 36
_diffrn_reflns_limit_l_min -35
_diffrn_reflns_number 160063
_diffrn_reflns_theta_full 33.14
_diffrn_reflns_theta_max 33.14
_diffrn_reflns_theta_min 1.27
_exptl_absorpt_coefficient_mu 25.336
_exptl_crystal_density_diffrn 3.823
_exptl_crystal_density_method 'not measured'
_exptl_crystal_F_000 8952
_refine_diff_density_max 8.063
_refine_diff_density_min -5.135
_refine_diff_density_rms 0.681
_refine_ls_extinction_method none
_refine_ls_goodness_of_fit_ref 1.044
_refine_ls_hydrogen_treatment mixed
_refine_ls_matrix_type full
_refine_ls_number_parameters 1353
_refine_ls_number_reflns 63490
_refine_ls_number_restraints 0
_refine_ls_restrained_S_all 1.044
_refine_ls_R_factor_all 0.0804
_refine_ls_R_factor_gt 0.0601
_refine_ls_shift/su_max 0.022
_refine_ls_shift/su_mean 0.001
_refine_ls_structure_factor_coef Fsqd
_refine_ls_weighting_details 'calc w=1/[\s^2^(Fo^2^)+(0.0182P)^2^+263.6471P] where P=(Fo^2^+2Fc^2^)/3'
_refine_ls_weighting_scheme calc
_refine_ls_wR_factor_gt 0.1462
_refine_ls_wR_factor_ref 0.1630
_reflns_number_gt 48973
_reflns_number_total 63490
_reflns_threshold_expression >2sigma(I)
_cod_data_source_file ic0350842si20030912_115940.cif
_cod_data_source_block xf731ns
_cod_original_formula_sum 'C H4 K6.50 Na4.50 O72 P2 W18 Y3'
_cod_database_code 4312839

loop_
_symmetry_equiv_pos_as_xyz
'x, y, z'
'-x, -y, -z'

loop_
_atom_site_label
_atom_site_type_symbol
_atom_site_fract_x
_atom_site_fract_y
_atom_site_fract_z
_atom_site_U_iso_or_equiv
_atom_site_adp_type
_atom_site_occupancy
_atom_site_symmetry_multiplicity
_atom_site_calc_flag
_atom_site_refinement_flags
_atom_site_disorder_assembly
_atom_site_disorder_group
C1A C 0.6276(6) 0.7877(5) 0.3211(5) 0.0097(19) Uiso 1 1 d . . .
C1B C 0.8261(6) 0.6984(5) 0.8050(5) 0.0052(17) Uiso 1 1 d . . .
K1 K 0.44964(14) 0.56680(13) 0.64574(11) 0.0118(4) Uani 1 1 d . . .
K2 K 0.31279(16) 0.86633(13) 0.64858(14) 0.0181(5) Uani 1 1 d . . .
K3 K 0.70703(18) 0.80751(16) 0.11606(15) 0.0245(6) Uani 1 1 d . . .
K4 K 0.4459(2) 0.94544(14) 0.42004(16) 0.0269(7) Uani 1 1 d . . .
K5 K 0.3216(2) 0.86995(18) 0.82878(17) 0.0298(7) Uani 1 1 d . . .
K6 K 0.2368(3) 0.8828(2) 0.2240(2) 0.0480(11) Uani 1 1 d . . .
K7 K 0.2516(3) 0.6473(2) 0.1680(3) 0.0527(12) Uani 1 1 d . . .
K8 K 0.68914(15) 0.45995(14) 0.18776(13) 0.0166(5) Uani 1 1 d . . .
K9 K 0.51387(16) 0.60641(14) 1.09764(12) 0.0159(5) Uani 1 1 d . . .
K10 K 0.28067(16) 0.67393(16) 0.52083(13) 0.0212(6) Uani 1 1 d . . .
K11 K 0.66664(16) 0.63427(15) 0.55432(13) 0.0208(6) Uani 1 1 d . . .
K12 K 0.86916(18) 0.73707(17) 0.61582(15) 0.0259(6) Uani 1 1 d . . .
K13 K 1.05481(19) 0.74621(19) 0.00515(15) 0.0283(7) Uani 1 1 d . . .
Na1 Na 0.8885(3) 0.3742(3) 0.6666(3) 0.0303(14) Uani 1 1 d . . .
Na2 Na 1.0004(4) 0.9868(3) 0.7095(3) 0.0316(15) Uani 1 1 d . . .
Na3 Na 0.6486(4) 0.8539(4) 0.9247(3) 0.0355(15) Uani 1 1 d . . .
Na4 Na 0.8237(5) 0.9574(4) 0.5688(4) 0.0462(19) Uiso 1 1 d . . .
Na5 Na 0.8171(5) 0.4970(4) 0.3571(4) 0.040(2) Uiso 0.80 1 d P . .
Na6 Na 0.9913(6) 0.5835(5) 0.1784(5) 0.025(2) Uiso 0.60 1 d P . .
Na7 Na 0.5857(6) 0.9368(5) 0.6483(5) 0.038(2) Uiso 0.70 1 d P . .
Na9 Na 1.1168(6) 0.4752(5) 0.9999(5) 0.030(2) Uiso 0.60 1 d P . .
Na10 Na 0.1742(6) 0.9747(5) 0.9768(5) 0.043(2) Uiso 0.75 1 d P . .
Na11 Na 0.8878(7) 0.5440(6) 0.0737(6) 0.054(3) Uiso 0.75 1 d P . .
Na12 Na 0.9893(8) 0.5639(6) 0.5530(6) 0.068(3) Uiso 0.80 1 d P . .
O1A O 0.9967(6) 0.9139(5) 0.1724(4) 0.0205(19) Uiso 1 1 d . . .
O2A O 0.8142(6) 1.0245(5) 0.3879(4) 0.0198(19) Uiso 1 1 d . . .
O3A O 1.0296(5) 0.7700(4) 0.3890(4) 0.0182(18) Uiso 1 1 d . . .
O4A O 0.9501(5) 0.7439(4) 0.1156(4) 0.0183(18) Uiso 1 1 d . . .
O5A O 0.7632(6) 0.9720(5) 0.1088(5) 0.021(2) Uiso 1 1 d . . .
O6A O 0.5842(6) 1.0802(5) 0.3212(5) 0.023(2) Uiso 1 1 d . . .
O7A O 0.6036(5) 0.9546(4) 0.5162(4) 0.0181(18) Uiso 1 1 d . . .
O8A O 0.8223(5) 0.7069(4) 0.5225(4) 0.0167(18) Uiso 1 1 d . . .
O9A O 0.9779(5) 0.6030(4) 0.3322(4) 0.0144(17) Uiso 1 1 d . . .
O10A O 0.6352(5) 0.6330(4) 0.1188(4) 0.0167(17) Uiso 1 1 d . . .
O11A O 0.4500(5) 0.8594(4) 0.1164(4) 0.0184(18) Uiso 1 1 d . . .
O12A O 0.2732(5) 0.9703(4) 0.3296(4) 0.0170(18) Uiso 1 1 d . . .
O13A O 0.3009(5) 0.8415(4) 0.5214(4) 0.0146(17) Uiso 1 1 d . . .
O14A O 0.5055(5) 0.5876(4) 0.5259(4) 0.0122(16) Uiso 1 1 d . . .
O15A O 0.6639(5) 0.4911(4) 0.3342(4) 0.0121(16) Uiso 1 1 d . . .
O16A O 0.3580(5) 0.6849(4) 0.1810(4) 0.0166(17) Uiso 1 1 d . . .
O17A O 0.1766(5) 0.7957(4) 0.3967(4) 0.0153(17) Uiso 1 1 d . . .
O18A O 0.3907(5) 0.5396(4) 0.3991(4) 0.0141(16) Uiso 1 1 d . . .
O19A O 0.8909(5) 0.9580(4) 0.2814(4) 0.0163(17) Uiso 1 1 d . . .
O20A O 0.9058(5) 0.8913(4) 0.3843(4) 0.0145(17) Uiso 1 1 d . . .
O21A O 0.9915(5) 0.8382(4) 0.2824(4) 0.0148(17) Uiso 1 1 d . . .
O22A O 0.9365(5) 0.8155(4) 0.2043(4) 0.0136(16) Uiso 1 1 d . . .
O23A O 0.8390(5) 0.9345(4) 0.2007(4) 0.0156(17) Uiso 1 1 d . . .
O24A O 0.7367(5) 0.9963(4) 0.3221(4) 0.0171(18) Uiso 1 1 d . . .
O25A O 0.7470(5) 0.9316(4) 0.4270(4) 0.0145(17) Uiso 1 1 d . . .
O26A O 0.8702(5) 0.7873(4) 0.4271(4) 0.0136(16) Uiso 1 1 d . . .
O27A O 0.9559(5) 0.7331(4) 0.3270(4) 0.0116(15) Uiso 1 1 d . . .
O28A O 0.8149(5) 0.8459(4) 0.1655(4) 0.0161(17) Uiso 1 1 d . . .
O29A O 0.6860(5) 1.0063(4) 0.2262(4) 0.0149(17) Uiso 1 1 d . . .
O30A O 0.6221(5) 0.9634(4) 0.3924(4) 0.0149(17) Uiso 1 1 d . . .
O31A O 0.7225(5) 0.8331(4) 0.4967(4) 0.0159(17) Uiso 1 1 d . . .
O32A O 0.8464(5) 0.6950(4) 0.3994(4) 0.0122(16) Uiso 1 1 d . . .
O33A O 0.9458(5) 0.6923(4) 0.2335(4) 0.0139(16) Uiso 1 1 d . . .
O34A O 0.8410(5) 0.8639(4) 0.3179(4) 0.0130(16) Uiso 1 1 d . . .
O35A O 0.7174(5) 0.8929(4) 0.2850(4) 0.0107(15) Uiso 1 1 d . . .
O36A O 0.7310(5) 0.8289(4) 0.3848(4) 0.0095(15) Uiso 1 1 d . . .
O37A O 0.8151(5) 0.7774(4) 0.2881(4) 0.0088(14) Uiso 1 1 d . . .
O38A O 0.8179(5) 0.7265(4) 0.1908(4) 0.0127(16) Uiso 1 1 d . . .
O39A O 0.6631(5) 0.9150(4) 0.1839(4) 0.0177(18) Uiso 1 1 d . . .
O40A O 0.5631(5) 0.9763(4) 0.3022(4) 0.0167(18) Uiso 1 1 d . . .
O41A O 0.5842(5) 0.8667(4) 0.4663(4) 0.0144(17) Uiso 1 1 d . . .
O42A O 0.7018(5) 0.7310(4) 0.4724(4) 0.0138(16) Uiso 1 1 d . . .
O43A O 0.8348(5) 0.6486(4) 0.3095(4) 0.0104(15) Uiso 1 1 d . . .
O44A O 0.2861(5) 0.7431(4) 0.2919(4) 0.0136(16) Uiso 1 1 d . . .
O45A O 0.3006(5) 0.6754(4) 0.3953(4) 0.0115(15) Uiso 1 1 d . . .
O46A O 0.3871(5) 0.6221(4) 0.2926(4) 0.0139(16) Uiso 1 1 d . . .
O47A O 0.4966(5) 0.6568(4) 0.2102(4) 0.0110(15) Uiso 1 1 d . . .
O48A O 0.3962(5) 0.7779(4) 0.2118(4) 0.0138(16) Uiso 1 1 d . . .
O49A O 0.2967(5) 0.8402(4) 0.3302(4) 0.0129(16) Uiso 1 1 d . . .
O50A O 0.3119(5) 0.7716(4) 0.4319(4) 0.0132(16) Uiso 1 1 d . . .
O51A O 0.4293(5) 0.6293(4) 0.4335(4) 0.0104(15) Uiso 1 1 d . . .
O52A O 0.5134(5) 0.5784(4) 0.3328(4) 0.0108(15) Uiso 1 1 d . . .
O53A O 0.5458(5) 0.7512(4) 0.1718(4) 0.0106(15) Uiso 1 1 d . . .
O54A O 0.3715(5) 0.8954(4) 0.2336(4) 0.0162(17) Uiso 1 1 d . . .
O55A O 0.3590(5) 0.8672(4) 0.3978(4) 0.0103(15) Uiso 1 1 d . . .
O56A O 0.4089(5) 0.7154(4) 0.5028(4) 0.0116(15) Uiso 1 1 d . . .
O57A O 0.5806(5) 0.5976(4) 0.4007(4) 0.0101(15) Uiso 1 1 d . . .
O58A O 0.6307(5) 0.5811(4) 0.2364(4) 0.0118(15) Uiso 1 1 d . . .
O59A O 0.4143(4) 0.7115(4) 0.3246(4) 0.0083(14) Uiso 1 1 d . . .
O60A O 0.4640(5) 0.8013(4) 0.2900(4) 0.0087(14) Uiso 1 1 d . . .
O61A O 0.4787(4) 0.7351(4) 0.3895(4) 0.0082(14) Uiso 1 1 d . . .
O62A O 0.5601(4) 0.6858(4) 0.2914(3) 0.0058(13) Uiso 1 1 d . . .
O63A O 0.6867(5) 0.6777(4) 0.1902(4) 0.0098(15) Uiso 1 1 d . . .
O64A O 0.5292(5) 0.8683(4) 0.1888(4) 0.0115(15) Uiso 1 1 d . . .
O65A O 0.4316(5) 0.9287(4) 0.3051(4) 0.0145(17) Uiso 1 1 d . . .
O66A O 0.4569(5) 0.8176(4) 0.4684(4) 0.0102(15) Uiso 1 1 d . . .
O67A O 0.5671(5) 0.6803(4) 0.4729(4) 0.0110(15) Uiso 1 1 d . . .
O68A O 0.7032(4) 0.5983(4) 0.3090(4) 0.0081(14) Uiso 1 1 d . . .
O69A O 0.5752(4) 0.8362(4) 0.3496(4) 0.0077(14) Uiso 1 1 d . . .
O70A O 0.6593(5) 0.7339(4) 0.3505(4) 0.0102(15) Uiso 1 1 d . . .
O71A O 0.6470(5) 0.7921(4) 0.2640(4) 0.0105(15) Uiso 1 1 d . . .
O1AW O 0.5006(6) 1.0026(5) 0.1992(5) 0.027(2) Uiso 1 1 d . . .
O2AW O 0.5497(5) 0.7629(4) 0.5557(4) 0.0151(17) Uiso 1 1 d . . .
O3AW O 0.8397(5) 0.5927(4) 0.2081(4) 0.0137(16) Uiso 1 1 d . . .
O1B O 1.1853(5) 0.8361(4) 0.6610(4) 0.0165(17) Uiso 1 1 d . . .
O2B O 1.0223(5) 0.9190(5) 0.8905(4) 0.0193(19) Uiso 1 1 d . . .
O3B O 1.2398(5) 0.6662(4) 0.8621(4) 0.0163(17) Uiso 1 1 d . . .
O4B O 1.1317(5) 0.6796(4) 0.5886(4) 0.0152(17) Uiso 1 1 d . . .
O5B O 0.9389(6) 0.9049(5) 0.6115(5) 0.023(2) Uiso 1 1 d . . .
O6B O 0.7768(6) 0.9896(5) 0.8355(5) 0.026(2) Uiso 1 1 d . . .
O7B O 0.8213(5) 0.8369(4) 1.0178(4) 0.0174(18) Uiso 1 1 d . . .
O8B O 1.0370(6) 0.5896(5) 0.9906(5) 0.0210(19) Uiso 1 1 d . . .
O9B O 1.1857(5) 0.5164(4) 0.7899(4) 0.0116(15) Uiso 1 1 d . . .
O10B O 0.8169(5) 0.5796(4) 0.5860(4) 0.0119(16) Uiso 1 1 d . . .
O11B O 0.6201(5) 0.8033(4) 0.6151(4) 0.0133(16) Uiso 1 1 d . . .
O12B O 0.4595(5) 0.8828(4) 0.8402(4) 0.0124(16) Uiso 1 1 d . . .
O13B O 0.5078(5) 0.7251(4) 1.0183(4) 0.0132(16) Uiso 1 1 d . . .
O14B O 0.7242(5) 0.4784(4) 0.9873(4) 0.0136(16) Uiso 1 1 d . . .
O15B O 0.8657(5) 0.4081(4) 0.7839(4) 0.0155(17) Uiso 1 1 d . . .
O16B O 0.5427(5) 0.6213(4) 0.6586(4) 0.0134(16) Uiso 1 1 d . . .
O17B O 0.3738(5) 0.7033(4) 0.8896(4) 0.0091(14) Uiso 1 1 d . . .
O18B O 0.5916(5) 0.4518(4) 0.8594(4) 0.0123(16) Uiso 1 1 d . . .
O19B O 1.0870(5) 0.8676(4) 0.7769(4) 0.0118(15) Uiso 1 1 d . . .
O20B O 1.1135(5) 0.7876(4) 0.8728(4) 0.0133(16) Uiso 1 1 d . . .
O21B O 1.1914(5) 0.7490(4) 0.7644(4) 0.0119(16) Uiso 1 1 d . . .
O22B O 1.1294(5) 0.7362(4) 0.6829(4) 0.0129(16) Uiso 1 1 d . . .
O23B O 1.0261(5) 0.8547(4) 0.6969(4) 0.0167(18) Uiso 1 1 d . . .
O24B O 0.9338(5) 0.9039(4) 0.8251(4) 0.0158(17) Uiso 1 1 d . . .
O25B O 0.9578(5) 0.8236(4) 0.9207(4) 0.0133(16) Uiso 1 1 d . . .
O26B O 1.0807(5) 0.6811(4) 0.9056(4) 0.0154(17) Uiso 1 1 d . . .
O27B O 1.1579(5) 0.6424(4) 0.7976(4) 0.0115(15) Uiso 1 1 d . . .
O28B O 0.9994(5) 0.7732(4) 0.6533(4) 0.0139(16) Uiso 1 1 d . . .
O29B O 0.8746(5) 0.9255(4) 0.7317(4) 0.0176(18) Uiso 1 1 d . . .
O30B O 0.8242(5) 0.8647(4) 0.8946(4) 0.0163(17) Uiso 1 1 d . . .
O31B O 0.9381(5) 0.7187(4) 0.9820(4) 0.0141(16) Uiso 1 1 d . . .
O32B O 1.0525(5) 0.5981(4) 0.8673(4) 0.0113(15) Uiso 1 1 d . . .
O33B O 1.1410(5) 0.6138(4) 0.7004(4) 0.0109(15) Uiso 1 1 d . . .
O34B O 1.0403(5) 0.7717(4) 0.8054(4) 0.0110(15) Uiso 1 1 d . . .
O35B O 0.9133(5) 0.8061(4) 0.7791(4) 0.0123(16) Uiso 1 1 d . . .
O36B O 0.9363(5) 0.7296(4) 0.8703(4) 0.0103(15) Uiso 1 1 d . . .
O37B O 1.0122(4) 0.6914(4) 0.7669(4) 0.0085(14) Uiso 1 1 d . . .
O38B O 1.0080(5) 0.6516(4) 0.6648(4) 0.0118(15) Uiso 1 1 d . . .
O39B O 0.8450(5) 0.8413(4) 0.6856(4) 0.0177(18) Uiso 1 1 d . . .
O40B O 0.7557(5) 0.8886(4) 0.8079(4) 0.0141(16) Uiso 1 1 d . . .
O41B O 0.7962(5) 0.7602(4) 0.9584(4) 0.0124(16) Uiso 1 1 d . . .
O42B O 0.9104(5) 0.6258(4) 0.9465(4) 0.0117(15) Uiso 1 1 d . . .
O43B O 1.0377(5) 0.5604(4) 0.7742(4) 0.0099(15) Uiso 1 1 d . . .
O44B O 0.4775(5) 0.6657(4) 0.7756(4) 0.0095(15) Uiso 1 1 d . . .
O45B O 0.5009(5) 0.5839(4) 0.8709(4) 0.0086(14) Uiso 1 1 d . . .
O46B O 0.5810(5) 0.5459(4) 0.7628(4) 0.0105(15) Uiso 1 1 d . . .
O47B O 0.6844(5) 0.5908(4) 0.6825(4) 0.0091(14) Uiso 1 1 d . . .
O48B O 0.5830(5) 0.7074(4) 0.6979(4) 0.0108(15) Uiso 1 1 d . . .
O49B O 0.4883(5) 0.7551(4) 0.8264(4) 0.0088(14) Uiso 1 1 d . . .
O50B O 0.5156(5) 0.6714(4) 0.9193(4) 0.0101(15) Uiso 1 1 d . . .
O51B O 0.6358(5) 0.5322(4) 0.9040(4) 0.0100(15) Uiso 1 1 d . . .
O52B O 0.7116(5) 0.4953(4) 0.7952(4) 0.0100(15) Uiso 1 1 d . . .
O53B O 0.7304(5) 0.6865(4) 0.6542(4) 0.0106(15) Uiso 1 1 d . . .
O54B O 0.5557(5) 0.8199(4) 0.7361(4) 0.0110(15) Uiso 1 1 d . . .
O55B O 0.5543(5) 0.7707(4) 0.8972(4) 0.0087(14) Uiso 1 1 d . . .
O56B O 0.6214(5) 0.6079(4) 0.9811(4) 0.0104(15) Uiso 1 1 d . . .
O57B O 0.7844(4) 0.5050(4) 0.8643(4) 0.0078(14) Uiso 1 1 d . . .
O58B O 0.8233(5) 0.5102(4) 0.6970(4) 0.0096(15) Uiso 1 1 d . . .
O59B O 0.6097(5) 0.6274(4) 0.8043(4) 0.0094(15) Uiso 1 1 d . . .
O60B O 0.6565(5) 0.7195(4) 0.7799(4) 0.0088(14) Uiso 1 1 d . . .
O61B O 0.6810(4) 0.6417(4) 0.8696(4) 0.0082(14) Uiso 1 1 d . . .
O62B O 0.7552(4) 0.6058(3) 0.7652(3) 0.0054(13) Uiso 1 1 d . . .
O63B O 0.8754(5) 0.6100(4) 0.6630(4) 0.0102(15) Uiso 1 1 d . . .
O64B O 0.7116(5) 0.7979(4) 0.6848(4) 0.0108(15) Uiso 1 1 d . . .
O65B O 0.6200(5) 0.8427(4) 0.8116(4) 0.0135(16) Uiso 1 1 d . . .
O66B O 0.6596(5) 0.7135(4) 0.9600(4) 0.0108(15) Uiso 1 1 d . . .
O67B O 0.7796(5) 0.5765(4) 0.9438(4) 0.0102(15) Uiso 1 1 d . . .
O68B O 0.9021(5) 0.5150(4) 0.7728(4) 0.0097(15) Uiso 1 1 d . . .
O69B O 0.7753(4) 0.7423(4) 0.8392(4) 0.0077(14) Uiso 1 1 d . . .
O70B O 0.8612(5) 0.6426(4) 0.8289(4) 0.0096(15) Uiso 1 1 d . . .
O71B O 0.8411(4) 0.7097(4) 0.7477(4) 0.0081(14) Uiso 1 1 d . . .
O1BW O 0.6814(6) 0.9242(5) 0.7116(5) 0.028(2) Uiso 1 1 d . . .
O2BW O 0.7658(5) 0.6466(4) 1.0347(4) 0.0166(17) Uiso 1 1 d . . .
O3BW O 1.0308(5) 0.5157(4) 0.6681(4) 0.0139(16) Uiso 1 1 d . . .
O4W O 0.5314(5) 0.4990(4) 0.2430(4) 0.0158(17) Uiso 1 1 d . . .
O5W O 0.4095(5) 0.7446(4) 0.6141(4) 0.0167(18) Uiso 1 1 d . . .
O6W O 0.8362(5) 0.3402(4) 0.6052(4) 0.0183(18) Uiso 1 1 d . . .
O7W O 0.2923(5) 0.6433(4) 0.6367(4) 0.0146(17) Uiso 1 1 d . . .
O8W O 0.6104(5) 0.4761(4) 0.1017(4) 0.0180(18) Uiso 1 1 d . . .
O9W O 0.4076(6) 0.8014(5) 0.7266(4) 0.0194(19) Uiso 1 1 d . . .
O10W O 0.3633(6) 0.6665(5) 0.7262(5) 0.024(2) Uiso 1 1 d . . .
O12W O 0.2130(6) 0.9078(5) 0.7664(5) 0.029(2) Uiso 1 1 d . . .
O13W O 1.0517(6) 0.4948(5) 0.0995(5) 0.026(2) Uiso 1 1 d . . .
O14W O 0.3258(6) 0.5350(5) 0.5295(5) 0.027(2) Uiso 1 1 d . . .
O15W O 0.7886(7) 0.4965(5) 0.4631(5) 0.030(2) Uiso 1 1 d . . .
O16W O 0.4105(7) 0.9132(6) 0.5516(5) 0.031(2) Uiso 1 1 d . . .
O17W O 0.6228(7) 0.7938(6) 0.0499(5) 0.033(3) Uiso 1 1 d . . .
O18W O 0.7947(7) 0.4718(5) 0.0768(5) 0.031(2) Uiso 1 1 d . . .
O20W O 0.7797(7) 0.8675(6) 0.5754(6) 0.034(3) Uiso 1 1 d . . .
O21W O 0.7316(7) 0.5038(6) 0.5721(6) 0.035(3) Uiso 1 1 d . . .
O22W O 0.2727(7) 0.5717(6) 0.3003(6) 0.038(3) Uiso 1 1 d . . .
O23W O 0.9263(8) 0.2807(7) 0.7770(7) 0.048(3) Uiso 1 1 d . . .
O24W O 0.2244(8) 0.8059(7) 0.9092(7) 0.049(3) Uiso 1 1 d . . .
O25W O 0.1147(8) 0.9546(6) 0.1673(6) 0.042(3) Uiso 1 1 d . . .
O26W O 1.1105(8) 0.6278(7) 0.0809(6) 0.044(3) Uiso 1 1 d . . .
O27W O 0.7164(8) 1.0147(7) 0.5227(6) 0.044(3) Uiso 1 1 d . . .
O28W O 0.0972(10) 0.8787(8) 0.3062(8) 0.063(4) Uiso 1 1 d . . .
O29W O 0.5421(11) 0.8995(9) 1.0137(8) 0.069(5) Uiso 1 1 d . . .
O30W O 0.7262(11) 0.6064(9) 0.4349(9) 0.072(5) Uiso 1 1 d . . .
O31W O 0.1177(12) 0.7273(10) 0.1354(10) 0.086(6) Uiso 1 1 d . . .
O32W O 0.1643(11) 0.8006(9) 0.5510(9) 0.077(5) Uiso 1 1 d . . .
O33W O 0.9236(11) 0.9136(9) 0.4871(9) 0.077(5) Uiso 1 1 d . . .
O34W O 1.0722(11) 0.9440(9) 0.5867(9) 0.075(5) Uiso 1 1 d . . .
O35W O 0.1644(14) 0.7197(12) 0.2641(11) 0.104(7) Uiso 1 1 d . . .
O36W O 0.9059(15) 0.4241(12) 0.6036(12) 0.113(8) Uiso 1 1 d . . .
O37W O 0.8679(19) 1.0473(16) 0.6663(15) 0.150(11) Uiso 1 1 d . . .
O38W O 0.4792(7) 0.5660(6) 1.0081(5) 0.033(3) Uiso 1 1 d . . .
O39W O 0.7938(17) 0.5747(14) 0.4539(13) 0.129(9) Uiso 1 1 d . . .
O40W O 0.8550(9) 0.4941(8) 0.5209(7) 0.057(4) Uiso 1 1 d . . .
O41W O 1.1668(8) 0.8990(6) 0.5607(6) 0.040(3) Uiso 1 1 d . . .
O42W O 0.3861(9) 0.0086(8) 0.1576(7) 0.057(4) Uiso 1 1 d . . .
O43W O 0.9647(10) 0.9666(8) -0.0093(8) 0.064(4) Uiso 1 1 d . . .
O44W O 0.1260(11) 0.9701(9) 0.9028(9) 0.076(5) Uiso 1 1 d . . .
O45W O 0.0571(13) 0.8029(11) 0.4993(11) 0.097(7) Uiso 1 1 d . . .
O46W O 0.1721(18) 0.8898(15) 0.9912(15) 0.144(11) Uiso 1 1 d . . .
O47W O 0.735(2) 0.9868(18) 0.9749(18) 0.180(14) Uiso 1 1 d . . .
O48W O 1.2273(18) 0.6748(15) -0.0192(15) 0.143(11) Uiso 1 1 d . . .
O49W O 0.0499(17) 0.9306(14) 1.0461(13) 0.126(9) Uiso 1 1 d . . .
O50W O 0.8491(6) 0.6756(5) 0.0864(5) 0.028(2) Uiso 1 1 d . . .
P1A P 0.77468(16) 0.84041(13) 0.31919(13) 0.0076(5) Uiso 1 1 d . . .
P2A P 0.48081(16) 0.73402(13) 0.32396(12) 0.0057(5) Uiso 1 1 d . . .
P1B P 0.97392(16) 0.74936(13) 0.80539(13) 0.0074(5) Uiso 1 1 d . . .
P2B P 0.67684(15) 0.64941(13) 0.80474(12) 0.0046(4) Uiso 1 1 d . . .
W1A W 0.92763(3) 0.89198(2) 0.22858(2) 0.01388(9) Uani 1 1 d . . .
W2A W 0.81555(3) 0.95814(2) 0.36226(2) 0.01371(9) Uani 1 1 d . . .
W3A W 0.94745(3) 0.80242(2) 0.36196(2) 0.01064(8) Uani 1 1 d . . .
W4A W 0.88737(3) 0.76354(2) 0.18522(2) 0.01124(9) Uani 1 1 d . . .
W5A W 0.74616(3) 0.93333(3) 0.18024(2) 0.01444(9) Uani 1 1 d . . .
W6A W 0.63689(3) 1.00047(2) 0.31124(2) 0.01411(9) Uani 1 1 d . . .
W7A W 0.65159(3) 0.90487(2) 0.45795(2) 0.01113(8) Uani 1 1 d . . .
W8A W 0.78498(3) 0.75178(2) 0.46321(2) 0.00905(8) Uani 1 1 d . . .
W9A W 0.90372(3) 0.67586(2) 0.31940(2) 0.00840(8) Uani 1 1 d . . .
W10A W 0.60493(3) 0.66101(2) 0.18849(2) 0.00874(8) Uani 1 1 d . . .
W11A W 0.46340(3) 0.83176(2) 0.18724(2) 0.01126(9) Uani 1 1 d . . .
W12A W 0.35449(3) 0.89995(2) 0.31823(2) 0.00999(8) Uani 1 1 d . . .
W13A W 0.37503(3) 0.80203(2) 0.46325(2) 0.00860(8) Uani 1 1 d . . .
W14A W 0.50253(3) 0.64585(2) 0.465784(19) 0.00826(8) Uani 1 1 d . . .
W15A W 0.62228(2) 0.57383(2) 0.32083(2) 0.00713(8) Uani 1 1 d . . .
W16A W 0.38841(3) 0.69833(2) 0.23669(2) 0.01016(8) Uani 1 1 d . . .
W17A W 0.27760(3) 0.76693(2) 0.36851(2) 0.00924(8) Uani 1 1 d . . .
W18A W 0.40641(2) 0.61020(2) 0.37084(2) 0.00845(8) Uani 1 1 d . . .
W1B W 1.12146(3) 0.80705(2) 0.71661(2) 0.01126(9) Uani 1 1 d . . .
W2B W 1.01961(3) 0.85943(2) 0.85720(2) 0.01164(9) Uani 1 1 d . . .
W3B W 1.15351(2) 0.70448(2) 0.84055(2) 0.01019(8) Uani 1 1 d . . .
W4B W 1.07451(3) 0.68931(2) 0.66130(2) 0.00898(8) Uani 1 1 d . . .
W5B W 0.93043(3) 0.85796(2) 0.67854(2) 0.01284(9) Uani 1 1 d . . .
W6B W 0.83057(3) 0.91043(2) 0.81656(2) 0.01382(9) Uani 1 1 d . . .
W7B W 0.86303(3) 0.79743(2) 0.95226(2) 0.01182(9) Uani 1 1 d . . .
W8B W 0.99597(3) 0.64401(2) 0.93704(2) 0.01096(8) Uani 1 1 d . . .
W9B W 1.10748(2) 0.58784(2) 0.78471(2) 0.00732(8) Uani 1 1 d . . .
W10B W 0.79095(2) 0.59736(2) 0.659697(19) 0.00825(8) Uani 1 1 d . . .
W11B W 0.64336(3) 0.76450(2) 0.68083(2) 0.00850(8) Uani 1 1 d . . .
W12B W 0.54348(2) 0.81414(2) 0.82048(2) 0.00849(8) Uani 1 1 d . . .
W13B W 0.57904(2) 0.69764(2) 0.953359(19) 0.00729(8) Uani 1 1 d . . .
W14B W 0.71332(2) 0.54508(2) 0.934739(19) 0.00723(8) Uani 1 1 d . . .
W15B W 0.82035(2) 0.49102(2) 0.78112(2) 0.00734(8) Uani 1 1 d . . .
W16B W 0.57690(2) 0.62619(2) 0.715886(19) 0.00717(8) Uani 1 1 d . . .
W17B W 0.47347(2) 0.67759(2) 0.856370(19) 0.00667(8) Uani 1 1 d . . .
W18B W 0.60581(2) 0.52316(2) 0.840549(19) 0.00627(7) Uani 1 1 d . . .
Y1A Y 0.55919(7) 0.90336(5) 0.25570(5) 0.0111(2) Uani 1 1 d . . .
Y2A Y 0.58797(6) 0.77336(5) 0.44702(5) 0.00963(19) Uani 1 1 d . . .
Y3A Y 0.74118(6) 0.68049(5) 0.26100(5) 0.00759(18) Uani 1 1 d . . .
Y1B Y 0.74560(6) 0.82171(5) 0.75645(5) 0.01024(19) Uani 1 1 d . . .
Y2B Y 0.79118(6) 0.67359(5) 0.92954(5) 0.00854(19) Uani 1 1 d . . .
Y3B Y 0.93698(6) 0.59877(5) 0.73283(5) 0.00730(18) Uani 1 1 d . . .

loop_
_atom_site_aniso_label
_atom_site_aniso_U_11
_atom_site_aniso_U_22
_atom_site_aniso_U_33
_atom_site_aniso_U_23
_atom_site_aniso_U_13
_atom_site_aniso_U_12
K1 0.0113(10) 0.0193(12) 0.0085(10) -0.0003(8) -0.0016(8) -0.0106(9)
K2 0.0128(11) 0.0156(12) 0.0304(15) -0.0015(10) -0.0072(10) -0.0088(9)
K3 0.0218(14) 0.0328(17) 0.0234(15) -0.0050(12) -0.0034(11) -0.0153(12)
K4 0.0426(18) 0.0141(13) 0.0315(17) -0.0042(11) -0.0268(15) -0.0037(12)
K5 0.0265(16) 0.0413(19) 0.0318(18) -0.0025(14) -0.0107(13) -0.0206(14)
K6 0.039(2) 0.064(3) 0.054(3) 0.016(2) -0.023(2) -0.034(2)
K7 0.041(2) 0.056(3) 0.073(3) -0.012(2) -0.016(2) -0.025(2)
K8 0.0112(11) 0.0230(13) 0.0179(13) -0.0057(10) -0.0047(9) -0.0064(9)
K9 0.0180(12) 0.0242(13) 0.0135(12) 0.0005(9) -0.0026(9) -0.0179(10)
K10 0.0130(12) 0.0363(16) 0.0133(12) 0.0042(11) -0.0011(10) -0.0132(11)
K11 0.0132(12) 0.0304(15) 0.0117(12) 0.0060(10) -0.0021(9) -0.0061(10)
K12 0.0217(14) 0.0339(17) 0.0249(16) 0.0058(12) -0.0097(12) -0.0144(12)
K13 0.0254(15) 0.048(2) 0.0193(15) -0.0094(13) -0.0003(12) -0.0225(14)
Na1 0.017(3) 0.044(4) 0.035(4) -0.016(3) -0.009(2) -0.008(3)
Na2 0.032(3) 0.020(3) 0.052(4) 0.000(3) -0.016(3) -0.016(3)
Na3 0.034(4) 0.043(4) 0.032(4) -0.002(3) -0.007(3) -0.019(3)
W1A 0.0185(2) 0.0193(2) 0.0146(2) 0.00401(17) -0.00897(18) -0.01649(19)
W2A 0.0180(2) 0.0121(2) 0.0204(2) 0.00084(17) -0.01313(19) -0.00958(17)
W3A 0.01132(19) 0.0144(2) 0.0126(2) 0.00024(15) -0.00675(16) -0.00894(16)
W4A 0.0136(2) 0.0214(2) 0.00670(19) -0.00034(16) -0.00151(15) -0.01555(18)
W5A 0.0209(2) 0.0204(2) 0.0132(2) 0.00818(17) -0.01109(18) -0.01804(19)
W6A 0.0181(2) 0.0107(2) 0.0226(3) 0.00408(17) -0.01481(19) -0.00970(17)
W7A 0.0138(2) 0.0115(2) 0.0125(2) -0.00290(15) -0.00631(16) -0.00594(16)
W8A 0.01046(19) 0.0132(2) 0.00638(19) 0.00094(14) -0.00360(15) -0.00697(15)
W9A 0.00756(18) 0.0122(2) 0.0095(2) -0.00127(14) -0.00297(15) -0.00685(15)
W10A 0.00948(18) 0.0173(2) 0.00567(18) -0.00094(15) -0.00153(14) -0.01134(16)
W11A 0.0152(2) 0.0172(2) 0.0088(2) 0.00487(15) -0.00752(16) -0.01273(17)
W12A 0.01072(19) 0.0111(2) 0.0125(2) 0.00327(15) -0.00693(16) -0.00737(15)
W13A 0.00897(18) 0.0119(2) 0.00727(19) -0.00071(14) -0.00250(15) -0.00597(15)
W14A 0.01092(19) 0.01123(19) 0.00528(18) 0.00157(14) -0.00284(14) -0.00728(15)
W15A 0.00607(17) 0.01015(19) 0.00793(19) -0.00040(14) -0.00077(14) -0.00671(14)
W16A 0.01041(19) 0.0172(2) 0.0095(2) -0.00040(15) -0.00406(15) -0.01088(16)
W17A 0.00720(18) 0.0131(2) 0.0109(2) 0.00060(15) -0.00340(15) -0.00724(15)
W18A 0.00721(18) 0.0114(2) 0.0097(2) -0.00018(14) -0.00107(15) -0.00756(15)
W1B 0.00815(18) 0.0161(2) 0.0152(2) -0.00198(16) -0.00197(16) -0.01057(16)
W2B 0.00665(18) 0.0159(2) 0.0179(2) -0.00612(17) -0.00271(16) -0.00774(16)
W3B 0.00394(17) 0.0168(2) 0.0137(2) -0.00508(16) -0.00202(15) -0.00609(15)
W4B 0.00844(18) 0.0162(2) 0.00760(19) 0.00004(15) -0.00114(14) -0.01092(16)
W5B 0.0124(2) 0.0145(2) 0.0176(2) 0.00552(17) -0.00771(17) -0.01113(17)
W6B 0.00969(19) 0.0119(2) 0.0257(3) -0.00425(17) -0.00808(18) -0.00590(16)
W7B 0.00644(18) 0.0197(2) 0.0139(2) -0.00841(17) 0.00082(15) -0.00879(16)
W8B 0.00569(18) 0.0213(2) 0.0082(2) -0.00253(16) -0.00182(15) -0.00676(16)
W9B 0.00364(16) 0.01173(19) 0.00893(19) -0.00156(14) -0.00148(14) -0.00497(14)
W10B 0.00672(17) 0.0179(2) 0.00518(18) -0.00119(15) -0.00062(14) -0.01010(15)
W11B 0.00882(18) 0.0156(2) 0.00700(19) 0.00433(15) -0.00498(14) -0.01054(16)
W12B 0.00670(17) 0.00987(19) 0.0125(2) 0.00090(15) -0.00496(15) -0.00564(14)
W13B 0.00516(17) 0.0138(2) 0.00601(18) -0.00135(14) -0.00087(14) -0.00681(14)
W14B 0.00746(17) 0.01199(19) 0.00620(18) 0.00231(14) -0.00315(14) -0.00790(15)
W15B 0.00433(17) 0.01090(19) 0.00906(19) -0.00036(14) -0.00080(14) -0.00600(14)
W16B 0.00599(17) 0.0150(2) 0.00543(18) 0.00061(14) -0.00214(14) -0.00883(15)
W17B 0.00355(16) 0.01188(19) 0.00763(18) -0.00038(14) -0.00176(14) -0.00586(14)
W18B 0.00464(16) 0.01035(19) 0.00705(18) 0.00028(14) -0.00097(14) -0.00684(14)
Y1A 0.0128(5) 0.0119(5) 0.0145(5) 0.0031(4) -0.0083(4) -0.0089(4)
Y2A 0.0118(5) 0.0126(5) 0.0071(5) -0.0005(4) -0.0035(4) -0.0065(4)
Y3A 0.0071(4) 0.0132(5) 0.0057(4) -0.0009(3) -0.0006(3) -0.0078(4)
Y1B 0.0090(4) 0.0109(5) 0.0161(5) 0.0019(4) -0.0081(4) -0.0066(4)
Y2B 0.0067(4) 0.0141(5) 0.0078(5) -0.0003(4) -0.0018(3) -0.0071(4)
Y3B 0.0056(4) 0.0122(5) 0.0073(4) -0.0005(3) -0.0019(3) -0.0064(4)

loop_
_atom_type_symbol
_atom_type_description
_atom_type_scat_dispersion_real
_atom_type_scat_dispersion_imag
_atom_type_scat_source
O O 0.0106 0.0060 'International Tables Vol C Tables 4.2.6.8 and 6.1.1.4'
H H 0.0000 0.0000 'International Tables Vol C Tables 4.2.6.8 and 6.1.1.4'
Na Na 0.0362 0.0249 'International Tables Vol C Tables 4.2.6.8 and 6.1.1.4'
P P 0.1023 0.0942 'International Tables Vol C Tables 4.2.6.8 and 6.1.1.4'
K K 0.2009 0.2494 'International Tables Vol C Tables 4.2.6.8 and 6.1.1.4'
Y Y -2.7962 3.5667 'International Tables Vol C Tables 4.2.6.8 and 6.1.1.4'
W W -0.8490 6.8722 'International Tables Vol C Tables 4.2.6.8 and 6.1.1.4'
C C 0.0033 0.0016 'International Tables Vol C Tables 4.2.6.8 and 6.1.1.4'

loop_
_geom_angle_atom_site_label_1
_geom_angle_atom_site_label_2
_geom_angle_atom_site_label_3
_geom_angle
_geom_angle_site_symmetry_1
_geom_angle_site_symmetry_3
_geom_angle_publ_flag
O71A C1A O69A 120.2(10) . . ?
O71A C1A O70A 120.0(10) . . ?
O69A C1A O70A 119.8(10) . . ?
O70B C1B O69B 118.8(9) . . ?
O70B C1B O71B 120.4(9) . . ?
O69B C1B O71B 120.7(9) . . ?
O16B K1 O14A 87.4(3) . . ?
O16B K1 O4W 83.7(3) . 2_666 ?
O14A K1 O4W 151.3(3) . 2_666 ?
O16B K1 O10W 68.5(3) . . ?
O14A K1 O10W 124.5(3) . . ?
O4W K1 O10W 77.0(3) 2_666 . ?
O16B K1 O7W 121.3(3) . . ?
O14A K1 O7W 90.0(3) . . ?
O4W K1 O7W 117.8(3) 2_666 . ?
O10W K1 O7W 65.5(3) . . ?
O16B K1 O15A 164.9(3) . 2_666 ?
O14A K1 O15A 107.6(3) . 2_666 ?
O4W K1 O15A 83.7(3) 2_666 2_666 ?
O10W K1 O15A 100.6(3) . 2_666 ?
O7W K1 O15A 58.7(2) . 2_666 ?
O16B K1 O18A 81.2(3) . 2_666 ?
O14A K1 O18A 70.0(2) . 2_666 ?
O4W K1 O18A 81.7(3) 2_666 2_666 ?
O10W K1 O18A 144.4(3) . 2_666 ?
O7W K1 O18A 150.0(3) . 2_666 ?
O15A K1 O18A 105.1(2) 2_666 2_666 ?
O16B K1 O52A 123.1(3) . 2_666 ?
O14A K1 O52A 104.3(2) . 2_666 ?
O4W K1 O52A 59.7(2) 2_666 2_666 ?
O10W K1 O52A 130.9(3) . 2_666 ?
O7W K1 O52A 114.2(2) . 2_666 ?
O15A K1 O52A 55.7(2) 2_666 2_666 ?
O18A K1 O52A 53.8(2) 2_666 2_666 ?
O16B K1 W15A 150.8(2) . 2_666 ?
O14A K1 W15A 109.3(2) . 2_666 ?
O4W K1 W15A 70.18(19) 2_666 2_666 ?
O10W K1 W15A 115.6(2) . 2_666 ?
O7W K1 W15A 83.45(18) . 2_666 ?
O15A K1 W15A 24.72(16) 2_666 2_666 ?
O18A K1 W15A 82.50(17) 2_666 2_666 ?
O52A K1 W15A 30.97(15) 2_666 2_666 ?
O16B K1 W18A 101.16(19) . 2_666 ?
O14A K1 W18A 86.71(19) . 2_666 ?
O4W K1 W18A 68.49(19) 2_666 2_666 ?
O10W K1 W18A 145.0(2) . 2_666 ?
O7W K1 W18A 137.18(19) . 2_666 ?
O15A K1 W18A 81.71(17) 2_666 2_666 ?
O18A K1 W18A 25.59(17) 2_666 2_666 ?
O52A K1 W18A 28.21(15) 2_666 2_666 ?
W15A K1 W18A 57.86(4) 2_666 2_666 ?
O16B K1 K8 107.1(2) . 2_666 ?
O14A K1 K8 163.5(2) . 2_666 ?
O4W K1 K8 42.05(19) 2_666 2_666 ?
O10W K1 K8 57.2(2) . 2_666 ?
O7W K1 K8 75.80(19) . 2_666 ?
O15A K1 K8 57.85(18) 2_666 2_666 ?
O18A K1 K8 119.18(19) 2_666 2_666 ?
O52A K1 K8 74.69(17) 2_666 2_666 ?
W15A K1 K8 61.29(5) 2_666 2_666 ?
W18A K1 K8 97.83(7) 2_666 2_666 ?
O1B K2 O5W 88.9(3) 1_455 . ?
O1B K2 O9W 118.5(3) 1_455 . ?
O5W K2 O9W 70.1(3) . . ?
O1B K2 O16W 133.8(3) 1_455 . ?
O5W K2 O16W 87.5(3) . . ?
O9W K2 O16W 103.3(3) . . ?
O1B K2 O2A 67.9(3) 1_455 2_676 ?
O5W K2 O2A 137.4(3) . 2_676 ?
O9W K2 O2A 152.3(3) . 2_676 ?
O16W K2 O2A 84.6(3) . 2_676 ?
O1B K2 O12W 77.3(3) 1_455 . ?
O5W K2 O12W 129.9(3) . . ?
O9W K2 O12W 75.1(3) . . ?
O16W K2 O12W 135.6(3) . . ?
O2A K2 O12W 80.8(3) 2_676 . ?
O1B K2 O24A 111.8(3) 1_455 2_676 ?
O5W K2 O24A 159.3(3) . 2_676 ?
O9W K2 O24A 98.9(3) . 2_676 ?
O16W K2 O24A 77.9(3) . 2_676 ?
O2A K2 O24A 56.2(3) 2_676 2_676 ?
O12W K2 O24A 59.2(3) . 2_676 ?
O1B K2 O6A 158.8(3) 1_455 2_676 ?
O5W K2 O6A 106.0(3) . 2_676 ?
O9W K2 O6A 56.0(3) . 2_676 ?
O16W K2 O6A 63.4(3) . 2_676 ?
O2A K2 O6A 107.4(3) 2_676 2_676 ?
O12W K2 O6A 81.5(3) . 2_676 ?
O24A K2 O6A 54.4(3) 2_676 2_676 ?
O1B K2 O13A 66.8(3) 1_455 . ?
O5W K2 O13A 67.1(3) . . ?
O9W K2 O13A 136.8(3) . . ?
O16W K2 O13A 69.4(3) . . ?
O2A K2 O13A 71.0(3) 2_676 . ?
O12W K2 O13A 140.5(3) . . ?
O24A K2 O13A 119.5(3) 2_676 . ?
O6A K2 O13A 132.6(3) 2_676 . ?
O1B K2 W2A 89.1(2) 1_455 2_676 ?
O5W K2 W2A 159.7(2) . 2_676 ?
O9W K2 W2A 127.9(2) . 2_676 ?
O16W K2 W2A 79.4(2) . 2_676 ?
O2A K2 W2A 26.52(19) 2_676 2_676 ?
O12W K2 W2A 69.1(2) . 2_676 ?
O24A K2 W2A 29.70(18) 2_676 2_676 ?
O6A K2 W2A 82.0(2) 2_676 2_676 ?
O13A K2 W2A 93.60(17) . 2_676 ?
O1B K2 W6A 140.1(2) 1_455 2_676 ?
O5W K2 W6A 130.0(2) . 2_676 ?
O9W K2 W6A 75.2(2) . 2_676 ?
O16W K2 W6A 66.6(2) . 2_676 ?
O2A K2 W6A 84.0(2) 2_676 2_676 ?
O12W K2 W6A 70.4(2) . 2_676 ?
O24A K2 W6A 30.00(17) 2_676 2_676 ?
O6A K2 W6A 24.39(19) 2_676 2_676 ?
O13A K2 W6A 130.85(18) . 2_676 ?
W2A K2 W6A 57.97(4) 2_676 2_676 ?
O17W K3 O7B 96.7(3) . 1_554 ?
O17W K3 O39A 127.0(3) . . ?
O7B K3 O39A 97.8(3) 1_554 . ?
O17W K3 O38A 139.7(3) . . ?
O7B K3 O38A 96.0(3) 1_554 . ?
O39A K3 O38A 88.6(3) . . ?
O17W K3 O50W 95.1(3) . . ?
O7B K3 O50W 73.8(3) 1_554 . ?
O39A K3 O50W 137.9(3) . . ?
O38A K3 O50W 52.7(3) . . ?
O17W K3 O64A 74.7(3) . . ?
O7B K3 O64A 141.4(3) 1_554 . ?
O39A K3 O64A 62.7(2) . . ?
O38A K3 O64A 115.0(2) . . ?
O50W K3 O64A 143.3(3) . . ?
O17W K3 O28A 166.2(3) . . ?
O7B K3 O28A 71.2(3) 1_554 . ?
O39A K3 O28A 51.3(2) . . ?
O38A K3 O28A 50.8(2) . . ?
O50W K3 O28A 87.8(3) . . ?
O64A K3 O28A 110.6(2) . . ?
O17W K3 O63A 83.4(3) . . ?
O7B K3 O63A 135.8(3) 1_554 . ?
O39A K3 O63A 117.4(3) . . ?
O38A K3 O63A 61.4(2) . . ?
O50W K3 O63A 62.2(3) . . ?
O64A K3 O63A 81.4(2) . . ?
O28A K3 O63A 109.8(2) . . ?
O17W K3 W7B 80.6(3) . 1_554 ?
O7B K3 W7B 21.22(19) 1_554 1_554 ?
O39A K3 W7B 118.7(2) . 1_554 ?
O38A K3 W7B 99.48(18) . 1_554 ?
O50W K3 W7B 61.8(2) . 1_554 ?
O64A K3 W7B 145.42(18) . 1_554 ?
O28A K3 W7B 88.95(18) . 1_554 ?
O63A K3 W7B 119.59(17) . 1_554 ?
O7A K4 Na7 66.6(3) 2_676 2_676 ?
O7A K4 O27W 68.3(4) 2_676 2_676 ?
Na7 K4 O27W 87.9(4) 2_676 2_676 ?
O7A K4 O66A 125.6(3) 2_676 . ?
Na7 K4 O66A 163.2(3) 2_676 . ?
O27W K4 O66A 87.0(3) 2_676 . ?
O7A K4 O65A 134.9(3) 2_676 . ?
Na7 K4 O65A 71.4(3) 2_676 . ?
O27W K4 O65A 95.0(3) 2_676 . ?
O66A K4 O65A 93.2(3) . . ?
O7A K4 O41A 96.2(3) 2_676 . ?
Na7 K4 O41A 129.5(3) 2_676 . ?
O27W K4 O41A 131.2(4) 2_676 . ?
O66A K4 O41A 64.4(2) . . ?
O65A K4 O41A 123.5(3) . . ?
O7A K4 O16W 65.6(3) 2_676 . ?
Na7 K4 O16W 131.4(3) 2_676 . ?
O27W K4 O16W 66.7(4) 2_676 . ?
O66A K4 O16W 60.1(3) . . ?
O65A K4 O16W 147.0(3) . . ?
O41A K4 O16W 64.8(3) . . ?
O7A K4 O55A 132.4(3) 2_676 . ?
Na7 K4 O55A 110.6(3) 2_676 . ?
O27W K4 O55A 64.1(3) 2_676 . ?
O66A K4 O55A 52.9(2) . . ?
O65A K4 O55A 52.0(2) . . ?
O41A K4 O55A 114.8(2) . . ?
O16W K4 O55A 95.0(3) . . ?
O7A K4 O40A 104.1(3) 2_676 . ?
Na7 K4 O40A 55.5(3) 2_676 . ?
O27W K4 O40A 140.6(3) 2_676 . ?
O66A K4 O40A 123.5(3) . . ?
O65A K4 O40A 62.2(3) . . ?
O41A K4 O40A 87.2(3) . . ?
O16W K4 O40A 147.7(3) . . ?
O55A K4 O40A 112.2(2) . . ?
O12W K5 O9W 78.1(3) . . ?
O12W K5 O29A 74.8(3) . 2_676 ?
O9W K5 O29A 97.8(3) . 2_676 ?
O12W K5 O24W 83.3(4) . . ?
O9W K5 O24W 109.0(4) . . ?
O29A K5 O24W 140.8(4) 2_676 . ?
O12W K5 O12B 146.7(3) . . ?
O9W K5 O12B 92.7(3) . . ?
O29A K5 O12B 74.9(3) 2_676 . ?
O24W K5 O12B 129.7(4) . . ?
O12W K5 O49B 136.1(3) . . ?
O9W K5 O49B 59.9(3) . . ?
O29A K5 O49B 120.4(3) 2_676 . ?
O24W K5 O49B 98.0(3) . . ?
O12B K5 O49B 54.4(2) . . ?
O12W K5 W6A 69.7(3) . 2_676 ?
O9W K5 W6A 72.7(2) . 2_676 ?
O29A K5 W6A 25.11(18) 2_676 2_676 ?
O24W K5 W6A 152.1(3) . 2_676 ?
O12B K5 W6A 77.02(18) . 2_676 ?
O49B K5 W6A 106.12(17) . 2_676 ?
O12W K5 W5A 80.1(3) . 2_676 ?
O9W K5 W5A 121.7(2) . 2_676 ?
O29A K5 W5A 23.91(18) 2_676 2_676 ?
O24W K5 W5A 121.2(3) . 2_676 ?
O12B K5 W5A 77.86(18) . 2_676 ?
O49B K5 W5A 131.56(17) . 2_676 ?
W6A K5 W5A 48.96(4) 2_676 2_676 ?
O28W K6 O54A 134.2(4) . . ?
O28W K6 O25W 73.3(5) . . ?
O54A K6 O25W 136.9(4) . . ?
O28W K6 O6B 113.7(4) . 2_676 ?
O54A K6 O6B 77.4(3) . 2_676 ?
O25W K6 O6B 59.7(4) . 2_676 ?
O28W K6 O49A 83.3(4) . . ?
O54A K6 O49A 55.0(3) . . ?
O25W K6 O49A 151.5(4) . . ?
O6B K6 O49A 118.8(3) 2_676 . ?
O28W K6 O48A 125.7(4) . . ?
O54A K6 O48A 54.2(3) . . ?
O25W K6 O48A 145.3(4) . . ?
O6B K6 O48A 119.4(3) 2_676 . ?
O49A K6 O48A 62.6(3) . . ?
O28W K6 O37W 47.3(7) . 2_676 ?
O54A K6 O37W 93.2(7) . 2_676 ?
O25W K6 O37W 87.8(7) . 2_676 ?
O6B K6 O37W 85.2(7) 2_676 2_676 ?
O49A K6 O37W 64.2(7) . 2_676 ?
O48A K6 O37W 126.8(7) . 2_676 ?
O28W K6 O44A 75.3(4) . . ?
O54A K6 O44A 90.1(3) . . ?
O25W K6 O44A 132.7(3) . . ?
O6B K6 O44A 167.5(3) 2_676 . ?
O49A K6 O44A 51.9(2) . . ?
O48A K6 O44A 50.5(2) . . ?
O37W K6 O44A 96.1(7) 2_676 . ?
O28W K6 Na2 41.8(4) . 2_676 ?
O54A K6 Na2 124.6(3) . 2_676 ?
O25W K6 Na2 48.1(3) . 2_676 ?
O6B K6 Na2 71.9(2) 2_676 2_676 ?
O49A K6 Na2 103.5(2) . 2_676 ?
O48A K6 Na2 164.7(2) . 2_676 ?
O37W K6 Na2 40.2(6) 2_676 2_676 ?
O44A K6 Na2 116.6(2) . 2_676 ?
O16A K7 O31W 125.2(5) . . ?
O16A K7 O35W 79.6(6) . . ?
O31W K7 O35W 76.8(7) . . ?
O16A K7 O15B 151.2(4) . 2_666 ?
O31W K7 O15B 70.5(5) . 2_666 ?
O35W K7 O15B 81.6(6) . 2_666 ?
O16A K7 O18B 68.0(3) . 2_666 ?
O31W K7 O18B 150.5(5) . 2_666 ?
O35W K7 O18B 132.6(6) . 2_666 ?
O15B K7 O18B 111.3(3) 2_666 2_666 ?
O16A K7 O52B 111.8(3) . 2_666 ?
O31W K7 O52B 122.9(5) . 2_666 ?
O35W K7 O52B 111.6(6) . 2_666 ?
O15B K7 O52B 56.3(2) 2_666 2_666 ?
O18B K7 O52B 55.7(2) 2_666 2_666 ?
O16A K7 O23W 121.1(4) . 2_666 ?
O31W K7 O23W 38.9(5) . 2_666 ?
O35W K7 O23W 45.4(6) . 2_666 ?
O15B K7 O23W 53.1(3) 2_666 2_666 ?
O18B K7 O23W 162.8(4) 2_666 2_666 ?
O52B K7 O23W 107.5(3) 2_666 2_666 ?
O16A K7 O22W 79.6(3) . . ?
O31W K7 O22W 129.4(5) . . ?
O35W K7 O22W 64.6(6) . . ?
O15B K7 O22W 72.6(3) 2_666 . ?
O18B K7 O22W 75.9(3) 2_666 . ?
O52B K7 O22W 53.4(3) 2_666 . ?
O23W K7 O22W 91.0(4) 2_666 . ?
O16A K7 W18B 91.1(2) . 2_666 ?
O31W K7 W18B 140.3(5) . 2_666 ?
O35W K7 W18B 131.1(5) . 2_666 ?
O15B K7 W18B 85.0(2) 2_666 2_666 ?
O18B K7 W18B 26.31(17) 2_666 2_666 ?
O52B K7 W18B 30.09(16) 2_666 2_666 ?
O23W K7 W18B 137.4(3) 2_666 2_666 ?
O22W K7 W18B 66.6(2) . 2_666 ?
O16A K7 W15B 140.2(3) . 2_666 ?
O31W K7 W15B 92.4(5) . 2_666 ?
O35W K7 W15B 99.2(5) . 2_666 ?
O15B K7 W15B 25.48(18) 2_666 2_666 ?
O18B K7 W15B 85.8(2) 2_666 2_666 ?
O52B K7 W15B 31.47(16) 2_666 2_666 ?
O23W K7 W15B 78.4(3) 2_666 2_666 ?
O22W K7 W15B 64.7(2) . 2_666 ?
W18B K7 W15B 59.49(8) 2_666 2_666 ?
O16A K7 Na1 107.2(3) . 2_666 ?
O31W K7 Na1 87.1(5) . 2_666 ?
O35W K7 Na1 42.9(5) . 2_666 ?
O15B K7 Na1 45.6(2) 2_666 2_666 ?
O18B K7 Na1 115.8(3) 2_666 2_666 ?
O52B K7 Na1 71.1(2) 2_666 2_666 ?
O23W K7 Na1 49.2(3) 2_666 2_666 ?
O22W K7 Na1 42.4(2) . 2_666 ?
W18B K7 Na1 97.78(16) 2_666 2_666 ?
W15B K7 Na1 57.01(12) 2_666 2_666 ?
O16A K7 K9 40.4(2) . 1_554 ?
O31W K7 K9 137.3(5) . 1_554 ?
O35W K7 K9 119.4(5) . 1_554 ?
O15B K7 K9 145.6(2) 2_666 1_554 ?
O18B K7 K9 34.31(18) 2_666 1_554 ?
O52B K7 K9 89.56(19) 2_666 1_554 ?
O23W K7 K9 160.2(3) 2_666 1_554 ?
O22W K7 K9 91.4(2) . 1_554 ?
W18B K7 K9 60.62(8) 2_666 1_554 ?
W15B K7 K9 120.10(13) 2_666 1_554 ?
Na1 K7 K9 132.81(16) 2_666 1_554 ?
O4W K8 O18W 141.3(3) . . ?
O4W K8 O8W 71.7(3) . . ?
O18W K8 O8W 74.6(3) . . ?
O4W K8 O58A 68.6(3) . . ?
O18W K8 O58A 105.1(3) . . ?
O8W K8 O58A 107.7(3) . . ?
O4W K8 O9B 131.5(3) . 2_766 ?
O18W K8 O9B 72.3(3) . 2_766 ?
O8W K8 O9B 144.0(3) . 2_766 ?
O58A K8 O9B 68.6(2) . 2_766 ?
O4W K8 O3B 115.0(3) . 2_766 ?
O18W K8 O3B 73.1(3) . 2_766 ?
O8W K8 O3B 75.4(3) . 2_766 ?
O58A K8 O3B 176.1(3) . 2_766 ?
O9B K8 O3B 107.5(3) 2_766 2_766 ?
O4W K8 O27B 140.3(3) . 2_766 ?
O18W K8 O27B 77.0(3) . 2_766 ?
O8W K8 O27B 129.0(3) . 2_766 ?
O58A K8 O27B 120.3(2) . 2_766 ?
O9B K8 O27B 55.1(2) 2_766 2_766 ?
O3B K8 O27B 56.1(2) 2_766 2_766 ?
O4W K8 W3B 131.9(2) . 2_766 ?
O18W K8 W3B 72.7(2) . 2_766 ?
O8W K8 W3B 100.8(2) . 2_766 ?
O58A K8 W3B 149.79(19) . 2_766 ?
O9B K8 W3B 82.53(17) 2_766 2_766 ?
O3B K8 W3B 26.52(18) 2_766 2_766 ?
O27B K8 W3B 29.54(16) 2_766 2_766 ?
O4W K8 W9B 143.3(2) . 2_766 ?
O18W K8 W9B 72.3(2) . 2_766 ?
O8W K8 W9B 145.0(2) . 2_766 ?
O58A K8 W9B 91.80(18) . 2_766 ?
O9B K8 W9B 24.66(16) 2_766 2_766 ?
O3B K8 W9B 84.32(19) 2_766 2_766 ?
O27B K8 W9B 30.48(16) 2_766 2_766 ?
W3B K8 W9B 58.45(4) 2_766 2_766 ?
O4W K8 K1 43.3(2) . 2_666 ?
O18W K8 K1 175.4(3) . 2_666 ?
O8W K8 K1 109.3(2) . 2_666 ?
O58A K8 K1 76.29(18) . 2_666 ?
O9B K8 K1 104.49(18) 2_766 2_666 ?
O3B K8 K1 105.2(2) 2_766 2_666 ?
O27B K8 K1 98.50(18) 2_766 2_666 ?
W3B K8 K1 103.80(8) 2_766 2_666 ?
W9B K8 K1 103.43(7) 2_766 2_666 ?
O4W K8 K9 58.7(2) . 1_554 ?
O18W K8 K9 83.0(2) . 1_554 ?
O8W K8 K9 37.5(2) . 1_554 ?
O58A K8 K9 70.24(18) . 1_554 ?
O9B K8 K9 123.36(19) 2_766 1_554 ?
O3B K8 K9 112.7(2) 2_766 1_554 ?
O27B K8 K9 159.23(19) 2_766 1_554 ?
W3B K8 K9 137.03(8) 2_766 1_554 ?
W9B K8 K9 144.53(8) 2_766 1_554 ?
K1 K8 K9 101.59(7) 2_666 1_554 ?
O18B K9 O8W 77.6(3) 2_667 1_556 ?
O18B K9 O38W 65.5(3) 2_667 . ?
O8W K9 O38W 79.9(3) 1_556 . ?
O18B K9 O56B 130.1(3) 2_667 . ?
O8W K9 O56B 82.2(3) 1_556 . ?
O38W K9 O56B 66.3(3) . . ?
O18B K9 O10A 146.7(3) 2_667 1_556 ?
O8W K9 O10A 87.9(3) 1_556 1_556 ?
O38W K9 O10A 141.5(3) . 1_556 ?
O56B K9 O10A 76.0(3) . 1_556 ?
O18B K9 O13B 130.8(3) 2_667 . ?
O8W K9 O13B 138.7(3) 1_556 . ?
O38W K9 O13B 86.7(3) . . ?
O56B K9 O13B 56.8(2) . . ?
O10A K9 O13B 78.8(3) 1_556 . ?
O18B K9 O47A 99.4(3) 2_667 1_556 ?
O8W K9 O47A 107.6(3) 1_556 1_556 ?
O38W K9 O47A 161.8(3) . 1_556 ?
O56B K9 O47A 130.3(2) . 1_556 ?
O10A K9 O47A 56.5(2) 1_556 1_556 ?
O13B K9 O47A 97.2(2) . 1_556 ?
O18B K9 O16A 65.2(3) 2_667 1_556 ?
O8W K9 O16A 132.7(3) 1_556 1_556 ?
O38W K9 O16A 107.9(3) . 1_556 ?
O56B K9 O16A 144.5(3) . 1_556 ?
O10A K9 O16A 107.1(3) 1_556 1_556 ?
O13B K9 O16A 88.5(3) . 1_556 ?
O47A K9 O16A 54.7(2) 1_556 1_556 ?
O18B K9 W16A 80.98(19) 2_667 1_556 ?
O8W K9 W16A 123.9(2) 1_556 1_556 ?
O38W K9 W16A 134.0(3) . 1_556 ?
O56B K9 W16A 145.74(19) . 1_556 ?
O10A K9 W16A 82.65(19) 1_556 1_556 ?
O13B K9 W16A 93.14(18) . 1_556 ?
O47A K9 W16A 28.39(16) 1_556 1_556 ?
O16A K9 W16A 26.32(18) 1_556 1_556 ?
O18B K9 W10A 127.4(2) 2_667 1_556 ?
O8W K9 W10A 97.3(2) 1_556 1_556 ?
O38W K9 W10A 166.3(3) . 1_556 ?
O56B K9 W10A 100.06(18) . 1_556 ?
O10A K9 W10A 24.83(19) 1_556 1_556 ?
O13B K9 W10A 86.73(18) . 1_556 ?
O47A K9 W10A 31.63(16) 1_556 1_556 ?
O16A K9 W10A 83.98(19) 1_556 1_556 ?
W16A K9 W10A 58.45(4) 1_556 1_556 ?
O18B K9 K8 94.66(19) 2_667 1_556 ?
O8W K9 K8 37.7(2) 1_556 1_556 ?
O38W K9 K8 117.6(3) . 1_556 ?
O56B K9 K8 96.34(18) . 1_556 ?
O10A K9 K8 58.02(19) 1_556 1_556 ?
O13B K9 K8 134.52(19) . 1_556 ?
O47A K9 K8 71.77(17) 1_556 1_556 ?
O16A K9 K8 115.63(19) 1_556 1_556 ?
W16A K9 K8 94.66(7) 1_556 1_556 ?
W10A K9 K8 60.47(5) 1_556 1_556 ?
O18B K9 K7 37.20(19) 2_667 1_556 ?
O8W K9 K7 114.7(2) 1_556 1_556 ?
O38W K9 K7 76.0(3) . 1_556 ?
O56B K9 K7 135.2(2) . 1_556 ?
O10A K9 K7 141.2(2) 1_556 1_556 ?
O13B K9 K7 99.15(19) . 1_556 ?
O47A K9 K7 85.88(18) 1_556 1_556 ?
O16A K9 K7 34.37(19) 1_556 1_556 ?
W16A K9 K7 58.65(7) 1_556 1_556 ?
W10A K9 K7 117.04(9) 1_556 1_556 ?
K8 K9 K7 122.89(10) 1_556 1_556 ?
O7W K10 O4B 75.7(3) . 1_455 ?
O7W K10 O50A 131.5(3) . . ?
O4B K10 O50A 124.6(3) 1_455 . ?
O7W K10 O51A 113.2(3) . . ?
O4B K10 O51A 157.8(3) 1_455 . ?
O50A K10 O51A 65.9(2) . . ?
O7W K10 O45A 165.6(3) . . ?
O4B K10 O45A 111.9(3) 1_455 . ?
O50A K10 O45A 55.1(2) . . ?
O51A K10 O45A 55.3(2) . . ?
O7W K10 O56A 83.5(3) . . ?
O4B K10 O56A 147.2(3) 1_455 . ?
O50A K10 O56A 55.5(2) . . ?
O51A K10 O56A 54.8(2) . . ?
O45A K10 O56A 94.2(2) . . ?
O7W K10 O32W 90.4(4) . . ?
O4B K10 O32W 63.4(4) 1_455 . ?
O50A K10 O32W 68.8(4) . . ?
O51A K10 O32W 133.8(4) . . ?
O45A K10 O32W 103.9(4) . . ?
O56A K10 O32W 92.1(4) . . ?
O7W K10 O14W 80.1(3) . . ?
O4B K10 O14W 86.9(3) 1_455 . ?
O50A K10 O14W 137.0(3) . . ?
O51A K10 O14W 75.3(3) . . ?
O45A K10 O14W 88.0(3) . . ?
O56A K10 O14W 114.5(3) . . ?
O32W K10 O14W 150.2(5) . . ?
O21W K11 O42A 137.3(3) . . ?
O21W K11 O30W 81.5(5) . . ?
O42A K11 O30W 64.5(4) . . ?
O21W K11 O2AW 160.1(3) . . ?
O42A K11 O2AW 60.7(3) . . ?
O30W K11 O2AW 106.1(4) . . ?
O21W K11 O39W 66.4(6) . . ?
O42A K11 O39W 71.7(6) . . ?
O30W K11 O39W 28.1(6) . . ?
O2AW K11 O39W 127.8(6) . . ?
O21W K11 O16B 84.0(3) . . ?
O42A K11 O16B 138.7(3) . . ?
O30W K11 O16B 139.0(4) . . ?
O2AW K11 O16B 78.4(3) . . ?
O39W K11 O16B 147.5(6) . . ?
O21W K11 O67A 114.0(3) . . ?
O42A K11 O67A 70.1(3) . . ?
O30W K11 O67A 58.3(4) . . ?
O2AW K11 O67A 59.0(2) . . ?
O39W K11 O67A 86.5(6) . . ?
O16B K11 O67A 94.2(3) . . ?
O21W K11 O10B 63.3(3) . . ?
O42A K11 O10B 95.1(3) . . ?
O30W K11 O10B 97.7(4) . . ?
O2AW K11 O10B 131.6(3) . . ?
O39W K11 O10B 69.7(6) . . ?
O16B K11 O10B 109.5(3) . . ?
O67A K11 O10B 155.2(3) . . ?
O21W K11 O47B 68.6(3) . . ?
O42A K11 O47B 130.5(3) . . ?
O30W K11 O47B 146.1(4) . . ?
O2AW K11 O47B 107.3(3) . . ?
O39W K11 O47B 119.8(6) . . ?
O16B K11 O47B 55.0(2) . . ?
O67A K11 O47B 149.2(2) . . ?
O10B K11 O47B 55.1(2) . . ?
O64B K12 O63B 93.9(2) . . ?
O64B K12 O20W 62.0(3) . . ?
O63B K12 O20W 149.0(3) . . ?
O64B K12 O8A 94.1(3) . . ?
O63B K12 O8A 81.4(3) . . ?
O20W K12 O8A 81.3(3) . . ?
O64B K12 O39B 65.2(3) . . ?
O63B K12 O39B 126.2(3) . . ?
O20W K12 O39B 63.8(3) . . ?
O8A K12 O39B 144.6(3) . . ?
O64B K12 O38B 126.2(3) . . ?
O63B K12 O38B 63.7(2) . . ?
O20W K12 O38B 145.8(3) . . ?
O8A K12 O38B 126.1(3) . . ?
O39B K12 O38B 88.6(3) . . ?
O64B K12 O53B 51.9(2) . . ?
O63B K12 O53B 52.6(2) . . ?
O20W K12 O53B 96.4(3) . . ?
O8A K12 O53B 60.9(2) . . ?
O39B K12 O53B 115.0(3) . . ?
O38B K12 O53B 114.3(2) . . ?
O64B K12 O28B 112.8(2) . . ?
O63B K12 O28B 111.3(2) . . ?
O20W K12 O28B 96.7(3) . . ?
O8A K12 O28B 148.5(3) . . ?
O39B K12 O28B 49.2(2) . . ?
O38B K12 O28B 49.1(2) . . ?
O53B K12 O28B 149.6(2) . . ?
O4A K13 O31B 76.0(3) . 1_554 ?
O4A K13 O26B 126.6(3) . 1_554 ?
O31B K13 O26B 56.0(3) 1_554 1_554 ?
O4A K13 O26W 67.1(3) . . ?
O31B K13 O26W 96.3(3) 1_554 . ?
O26B K13 O26W 94.4(3) 1_554 . ?
O4A K13 O48W 124.1(7) . . ?
O31B K13 O48W 130.9(6) 1_554 . ?
O26B K13 O48W 80.6(7) 1_554 . ?
O26W K13 O48W 62.6(7) . . ?
O4A K13 O25B 105.8(3) . 1_554 ?
O31B K13 O25B 54.0(3) 1_554 1_554 ?
O26B K13 O25B 65.4(3) 1_554 1_554 ?
O26W K13 O25B 149.7(3) . 1_554 ?
O48W K13 O25B 129.9(7) . 1_554 ?
O4A K13 O20B 158.1(3) . 1_554 ?
O31B K13 O20B 91.5(3) 1_554 1_554 ?
O26B K13 O20B 53.6(2) 1_554 1_554 ?
O26W K13 O20B 133.2(3) . 1_554 ?
O48W K13 O20B 77.7(6) . 1_554 ?
O25B K13 O20B 52.7(2) 1_554 1_554 ?
O4A K13 W8B 95.2(2) . 1_554 ?
O31B K13 W8B 29.49(18) 1_554 1_554 ?
O26B K13 W8B 31.50(18) 1_554 1_554 ?
O26W K13 W8B 83.6(3) . 1_554 ?
O48W K13 W8B 101.6(6) . 1_554 ?
O25B K13 W8B 67.45(18) 1_554 1_554 ?
O20B K13 W8B 81.20(18) 1_554 1_554 ?
O4A K13 W3B 153.9(2) . 1_554 ?
O31B K13 W3B 79.70(19) 1_554 1_554 ?
O26B K13 W3B 27.47(18) 1_554 1_554 ?
O26W K13 W3B 107.1(3) . 1_554 ?
O48W K13 W3B 67.3(6) . 1_554 ?
O25B K13 W3B 65.72(18) 1_554 1_554 ?
O20B K13 W3B 29.87(16) 1_554 1_554 ?
W8B K13 W3B 58.76(5) 1_554 1_554 ?
O4A K13 W7B 81.3(2) . 1_554 ?
O31B K13 W7B 27.66(18) 1_554 1_554 ?
O26B K13 W7B 67.26(19) 1_554 1_554 ?
O26W K13 W7B 122.5(3) . 1_554 ?
O48W K13 W7B 147.5(6) . 1_554 ?
O25B K13 W7B 30.18(17) 1_554 1_554 ?
O20B K13 W7B 79.48(18) 1_554 1_554 ?
W8B K13 W7B 51.96(4) 1_554 1_554 ?
W3B K13 W7B 81.44(6) 1_554 1_554 ?
O4A K13 W2B 129.2(2) . 1_554 ?
O31B K13 W2B 77.3(2) 1_554 1_554 ?
O26B K13 W2B 64.95(19) 1_554 1_554 ?
O26W K13 W2B 158.6(3) . 1_554 ?
O48W K13 W2B 106.0(6) . 1_554 ?
O25B K13 W2B 26.70(17) 1_554 1_554 ?
O20B K13 W2B 28.96(16) 1_554 1_554 ?
W8B K13 W2B 81.15(7) 1_554 1_554 ?
W3B K13 W2B 51.91(4) 1_554 1_554 ?
W7B K13 W2B 56.61(5) 1_554 1_554 ?
O36W Na1 O6W 82.0(9) . . ?
O36W Na1 O22W 98.8(9) . 2_666 ?
O6W Na1 O22W 69.9(4) . 2_666 ?
O36W Na1 O35W 155.5(11) . 2_666 ?
O6W Na1 O35W 73.5(6) . 2_666 ?
O22W Na1 O35W 72.8(6) 2_666 2_666 ?
O36W Na1 O9A 74.4(9) . 2_766 ?
O6W Na1 O9A 143.3(4) . 2_766 ?
O22W Na1 O9A 140.6(4) 2_666 2_766 ?
O35W Na1 O9A 126.7(6) 2_666 2_766 ?
O36W Na1 O15B 121.3(10) . . ?
O6W Na1 O15B 145.9(4) . . ?
O22W Na1 O15B 81.3(4) 2_666 . ?
O35W Na1 O15B 80.9(6) 2_666 . ?
O9A Na1 O15B 70.6(3) 2_766 . ?
O36W Na1 O58B 69.5(9) . . ?
O6W Na1 O58B 121.8(4) . . ?
O22W Na1 O58B 66.0(3) 2_666 . ?
O35W Na1 O58B 123.7(6) 2_666 . ?
O9A Na1 O58B 75.5(3) 2_766 . ?
O15B Na1 O58B 57.0(3) . . ?
O36W Na1 K7 147.6(9) . 2_666 ?
O6W Na1 K7 101.6(3) . 2_666 ?
O22W Na1 K7 54.4(3) 2_666 2_666 ?
O35W Na1 K7 42.6(5) 2_666 2_666 ?
O9A Na1 K7 113.4(3) 2_766 2_666 ?
O15B Na1 K7 45.1(2) . 2_666 ?
O58B Na1 K7 81.8(2) . 2_666 ?
O37W Na2 O28W 48.6(8) . 2_676 ?
O37W Na2 O23B 97.1(7) . . ?
O28W Na2 O23B 145.7(5) 2_676 . ?
O37W Na2 O19A 128.6(7) . 2_776 ?
O28W Na2 O19A 82.1(4) 2_676 2_776 ?
O23B Na2 O19A 130.6(3) . 2_776 ?
O37W Na2 O34W 81.5(8) . . ?
O28W Na2 O34W 104.8(5) 2_676 . ?
O23B Na2 O34W 63.4(4) . . ?
O19A Na2 O34W 101.6(5) 2_776 . ?
O37W Na2 O19B 143.7(7) . . ?
O28W Na2 O19B 155.1(5) 2_676 . ?
O23B Na2 O19B 53.4(3) . . ?
O19A Na2 O19B 87.1(3) 2_776 . ?
O34W Na2 O19B 99.2(4) . . ?
O37W Na2 K6 44.2(7) . 2_676 ?
O28W Na2 K6 40.2(4) 2_676 2_676 ?
O23B Na2 K6 118.0(3) . 2_676 ?
O19A Na2 K6 108.8(3) 2_776 2_676 ?
O34W Na2 K6 125.5(4) . 2_676 ?
O19B Na2 K6 125.8(3) . 2_676 ?
O29W Na3 O17W 52.1(5) . 1_556 ?
O29W Na3 O65B 123.4(5) . . ?
O17W Na3 O65B 136.4(4) 1_556 . ?
O29W Na3 O41B 111.6(5) . . ?
O17W Na3 O41B 65.2(3) 1_556 . ?
O65B Na3 O41B 119.7(3) . . ?
O33W Na4 O27W 100.4(7) . . ?
O33W Na4 O5B 77.9(6) . . ?
O27W Na4 O5B 175.3(6) . . ?
O33W Na4 O20W 87.6(6) . . ?
O27W Na4 O20W 81.1(5) . . ?
O5B Na4 O20W 103.1(5) . . ?
O33W Na4 O12A 164.0(6) . 2_676 ?
O27W Na4 O12A 87.3(4) . 2_676 ?
O5B Na4 O12A 93.3(4) . 2_676 ?
O20W Na4 O12A 107.6(4) . 2_676 ?
O15W Na5 O3BW 96.2(5) . 2_766 ?
O15W Na5 O68A 112.6(5) . . ?
O3BW Na5 O68A 124.5(4) 2_766 . ?
O15W Na5 O33B 123.2(5) . 2_766 ?
O3BW Na5 O33B 92.4(4) 2_766 2_766 ?
O68A Na5 O33B 107.6(4) . 2_766 ?
O15W Na5 O30W 50.4(5) . . ?
O3BW Na5 O30W 104.8(5) 2_766 . ?
O68A Na5 O30W 67.2(5) . . ?
O33B Na5 O30W 162.0(5) 2_766 . ?
O15W Na5 O39W 36.8(6) . . ?
O3BW Na5 O39W 83.3(6) 2_766 . ?
O68A Na5 O39W 92.4(6) . . ?
O33B Na5 O39W 158.0(7) 2_766 . ?
O30W Na5 O39W 26.7(6) . . ?
O13W Na6 O68B 77.4(4) . 2_766 ?
O13W Na6 O3AW 97.4(4) . . ?
O68B Na6 O3AW 120.6(4) 2_766 . ?
O13W Na6 O33A 164.9(5) . . ?
O68B Na6 O33A 109.3(4) 2_766 . ?
O3AW Na6 O33A 90.8(4) . . ?
O13W Na6 W15B 87.4(3) . 2_766 ?
O68B Na6 W15B 28.1(2) 2_766 2_766 ?
O3AW Na6 W15B 146.1(4) . 2_766 ?
O33A Na6 W15B 92.9(3) . 2_766 ?
O13W Na6 Na11 49.9(3) . . ?
O68B Na6 Na11 119.1(4) 2_766 . ?
O3AW Na6 Na11 53.7(3) . . ?
O33A Na6 Na11 129.7(4) . . ?
W15B Na6 Na11 136.9(3) 2_766 . ?
O13W Na6 Y3B 70.7(3) . 2_766 ?
O68B Na6 Y3B 29.2(2) 2_766 2_766 ?
O3AW Na6 Y3B 92.6(3) . 2_766 ?
O33A Na6 Y3B 121.8(4) . 2_766 ?
W15B Na6 Y3B 57.32(14) 2_766 2_766 ?
Na11 Na6 Y3B 96.9(3) . 2_766 ?
O1BW Na7 O40A 109.6(5) . 2_676 ?
O1BW Na7 K4 110.1(4) . 2_676 ?
O40A Na7 K4 68.8(3) 2_676 2_676 ?
O1BW Na7 O7A 132.1(5) . . ?
O40A Na7 O7A 105.3(4) 2_676 . ?
K4 Na7 O7A 54.9(3) 2_676 . ?
O1BW Na7 W11B 84.4(4) . . ?
O40A Na7 W11B 123.2(4) 2_676 . ?
K4 Na7 W11B 157.9(4) 2_676 . ?
O7A Na7 W11B 102.9(3) . . ?
Na11 Na9 O13W 146.3(7) 2_766 1_556 ?
Na11 Na9 O8B 96.1(6) 2_766 . ?
O13W Na9 O8B 78.4(5) 1_556 . ?
Na11 Na9 O67B 131.1(7) 2_766 2_767 ?
O13W Na9 O67B 74.1(5) 1_556 2_767 ?
O8B Na9 O67B 125.9(5) . 2_767 ?
Na11 Na9 O18W 79.1(6) 2_766 2_766 ?
O13W Na9 O18W 129.0(6) 1_556 2_766 ?
O8B Na9 O18W 73.7(5) . 2_766 ?
O67B Na9 O18W 89.0(5) 2_767 2_766 ?
Na11 Na9 O42B 89.8(6) 2_766 2_767 ?
O13W Na9 O42B 72.6(5) 1_556 2_767 ?
O8B Na9 O42B 134.9(5) . 2_767 ?
O67B Na9 O42B 78.0(4) 2_767 2_767 ?
O18W Na9 O42B 150.8(6) 2_766 2_767 ?
Na11 Na9 O2BW 69.1(5) 2_766 2_767 ?
O13W Na9 O2BW 122.4(5) 1_556 2_767 ?
O8B Na9 O2BW 158.7(6) . 2_767 ?
O67B Na9 O2BW 63.2(4) 2_767 2_767 ?
O18W Na9 O2BW 88.2(5) 2_766 2_767 ?
O42B Na9 O2BW 62.6(4) 2_767 2_767 ?
Na11 Na9 Y2B 105.2(5) 2_766 2_767 ?
O13W Na9 Y2B 79.8(4) 1_556 2_767 ?
O8B Na9 Y2B 157.5(5) . 2_767 ?
O67B Na9 Y2B 40.7(2) 2_767 2_767 ?
O18W Na9 Y2B 117.0(4) 2_766 2_767 ?
O42B Na9 Y2B 40.1(2) 2_767 2_767 ?
O2BW Na9 Y2B 42.6(2) 2_767 2_767 ?
Na11 Na9 Na11 96.5(5) 2_766 1_556 ?
O13W Na9 Na11 52.3(4) 1_556 1_556 ?
O8B Na9 Na11 57.9(4) . 1_556 ?
O67B Na9 Na11 125.4(5) 2_767 1_556 ?
O18W Na9 Na11 130.7(5) 2_766 1_556 ?
O42B Na9 Na11 77.0(4) 2_767 1_556 ?
O2BW Na9 Na11 136.4(4) 2_767 1_556 ?
Y2B Na9 Na11 111.6(3) 2_767 1_556 ?
Na11 Na9 Na9 69.4(5) 2_766 2_767 ?
O13W Na9 Na9 78.8(4) 1_556 2_767 ?
O8B Na9 Na9 63.1(4) . 2_767 ?
O67B Na9 Na9 147.9(6) 2_767 2_767 ?
O18W Na9 Na9 121.8(5) 2_766 2_767 ?
O42B Na9 Na9 77.7(4) 2_767 2_767 ?
O2BW Na9 Na9 121.2(5) 2_767 2_767 ?
Y2B Na9 Na9 117.8(4) 2_767 2_767 ?
Na11 Na9 Na9 27.1(2) 1_556 2_767 ?
O46W Na10 O44W 76.4(11) . . ?
O46W Na10 O5A 131.8(11) . 2_676 ?
O44W Na10 O5A 76.4(6) . 2_676 ?
O46W Na10 O43W 97.7(11) . 2_676 ?
O44W Na10 O43W 74.8(7) . 2_676 ?
O5A Na10 O43W 112.4(6) 2_676 2_676 ?
O46W Na10 O47W 123.8(13) . 2_677 ?
O44W Na10 O47W 154.1(10) . 2_677 ?
O5A Na10 O47W 77.7(9) 2_676 2_677 ?
O43W Na10 O47W 114.0(10) 2_676 2_677 ?
O46W Na10 O49W 49.9(11) . . ?
O44W Na10 O49W 79.4(8) . . ?
O5A Na10 O49W 153.5(8) 2_676 . ?
O43W Na10 O49W 49.8(7) 2_676 . ?
O47W Na10 O49W 125.4(10) 2_677 . ?
Na9 Na11 O2BW 71.2(5) 2_766 1_554 ?
Na9 Na11 O50W 116.8(7) 2_766 . ?
O2BW Na11 O50W 56.2(4) 1_554 . ?
Na9 Na11 O18W 60.1(5) 2_766 . ?
O2BW Na11 O18W 82.6(4) 1_554 . ?
O50W Na11 O18W 132.9(5) . . ?
Na9 Na11 Na9 83.5(5) 2_766 1_554 ?
O2BW Na11 Na9 131.1(5) 1_554 1_554 ?
O50W Na11 Na9 105.0(4) . 1_554 ?
O18W Na11 Na9 120.0(5) . 1_554 ?
Na9 Na11 Na6 154.2(6) 2_766 . ?
O2BW Na11 Na6 117.7(4) 1_554 . ?
O50W Na11 Na6 62.3(4) . . ?
O18W Na11 Na6 141.6(5) . . ?
Na9 Na11 Na6 72.6(3) 1_554 . ?
O40W Na12 O63B 154.2(6) 2_766 . ?
O40W Na12 O3BW 95.6(5) 2_766 . ?
O63B Na12 O3BW 60.1(4) . . ?
O40W Na12 Na12 66.1(5) 2_766 2_766 ?
O63B Na12 Na12 131.2(6) . 2_766 ?
O3BW Na12 Na12 119.2(6) . 2_766 ?
W2A O2A K2 105.1(4) . 2_676 ?
W4A O4A K13 162.9(5) . . ?
W5A O5A Na10 158.0(6) . 2_676 ?
W6A O6A K2 107.8(4) . 2_676 ?
W7A O7A K4 161.1(5) . 2_676 ?
W7A O7A Na7 135.3(5) . . ?
K4 O7A Na7 58.4(3) 2_676 . ?
W8A O8A K12 134.0(5) . . ?
W9A O9A Na1 109.8(4) . 2_766 ?
W10A O10A K9 110.7(4) . 1_554 ?
W12A O12A Na4 134.4(5) . 2_676 ?
W13A O13A K2 128.6(4) . . ?
W14A O14A K1 144.5(4) . . ?
W15A O15A K1 111.0(4) . 2_666 ?
W16A O16A K7 140.5(5) . . ?
W16A O16A K9 102.2(4) . 1_554 ?
K7 O16A K9 105.2(3) . 1_554 ?
W18A O18A K1 104.4(4) . 2_666 ?
W1A O19A W2A 123.2(5) . . ?
W1A O19A Na2 120.0(4) . 2_776 ?
W2A O19A Na2 106.9(4) . 2_776 ?
W2A O20A W3A 122.5(5) . . ?
W1A O21A W3A 122.8(4) . . ?
W1A O22A W4A 150.1(5) . . ?
W1A O23A W5A 150.2(5) . . ?
W2A O24A W6A 148.6(5) . . ?
W2A O24A K2 96.7(4) . 2_676 ?
W6A O24A K2 100.4(3) . 2_676 ?
W2A O25A W7A 148.1(5) . . ?
W3A O26A W8A 150.6(5) . . ?
W3A O27A W9A 147.8(5) . . ?
W4A O28A W5A 153.5(5) . . ?
W4A O28A K3 101.4(4) . . ?
W5A O28A K3 98.5(3) . . ?
W5A O29A W6A 123.9(5) . . ?
W5A O29A K5 119.3(4) . 2_676 ?
W6A O29A K5 116.5(4) . 2_676 ?
W7A O30A W6A 155.8(5) . . ?
W8A O31A W7A 123.1(5) . . ?
W9A O32A W8A 154.4(5) . . ?
W4A O33A W9A 122.7(4) . . ?
W4A O33A Na6 106.3(4) . . ?
W9A O33A Na6 109.2(4) . . ?
P1A O34A W1A 124.7(5) . . ?
P1A O34A W3A 124.3(5) . . ?
W1A O34A W3A 91.5(3) . . ?
P1A O34A W2A 123.5(5) . . ?
W1A O34A W2A 92.0(3) . . ?
W3A O34A W2A 91.2(3) . . ?
P1A O35A W6A 126.6(5) . . ?
P1A O35A W5A 128.0(5) . . ?
W6A O35A W5A 89.5(3) . . ?
P1A O36A W7A 129.0(5) . . ?
P1A O36A W8A 127.8(4) . . ?
W7A O36A W8A 88.9(3) . . ?
P1A O37A W9A 128.3(5) . . ?
P1A O37A W4A 127.4(5) . . ?
W9A O37A W4A 91.2(3) . . ?
W4A O38A Y3A 139.4(5) . . ?
W4A O38A K3 109.9(4) . . ?
Y3A O38A K3 99.9(3) . . ?
W5A O39A Y1A 136.6(5) . . ?
W5A O39A K3 112.3(4) . . ?
Y1A O39A K3 99.6(3) . . ?
W6A O40A Y1A 137.9(5) . . ?
W6A O40A Na7 109.7(5) . 2_676 ?
Y1A O40A Na7 112.1(4) . 2_676 ?
W6A O40A K4 116.6(4) . . ?
Y1A O40A K4 91.6(3) . . ?
Na7 O40A K4 55.7(3) 2_676 . ?
W7A O41A Y2A 138.3(5) . . ?
W7A O41A K4 115.5(4) . . ?
Y2A O41A K4 93.6(3) . . ?
W8A O42A Y2A 138.6(5) . . ?
W8A O42A K11 124.4(4) . . ?
Y2A O42A K11 95.9(3) . . ?
W9A O43A Y3A 139.7(4) . . ?
W17A O44A W16A 122.1(4) . . ?
W17A O44A K6 98.4(3) . . ?
W16A O44A K6 101.1(3) . . ?
W18A O45A W17A 121.6(4) . . ?
W18A O45A K10 101.5(3) . . ?
W17A O45A K10 101.8(3) . . ?
W18A O46A W16A 122.2(5) . . ?
W16A O47A W10A 148.3(5) . . ?
W16A O47A K9 101.6(3) . 1_554 ?
W10A O47A K9 97.9(3) . 1_554 ?
W16A O48A W11A 148.7(5) . . ?
W16A O48A K6 110.9(4) . . ?
W11A O48A K6 99.8(3) . . ?
W17A O49A W12A 149.3(5) . . ?
W17A O49A K6 109.3(4) . . ?
W12A O49A K6 100.3(3) . . ?
W17A O50A W13A 149.8(5) . . ?
W17A O50A K10 105.0(4) . . ?
W13A O50A K10 104.1(3) . . ?
W18A O51A W14A 150.5(5) . . ?
W18A O51A K10 104.2(3) . . ?
W14A O51A K10 104.3(3) . . ?
W18A O52A W15A 150.8(5) . . ?
W18A O52A K1 100.7(3) . 2_666 ?
W15A O52A K1 97.1(3) . 2_666 ?
W11A O53A W10A 156.2(5) . . ?
W11A O54A W12A 122.5(5) . . ?
W11A O54A K6 108.0(4) . . ?
W12A O54A K6 105.9(4) . . ?
W12A O55A W13A 156.0(5) . . ?
W12A O55A K4 99.8(3) . . ?
W13A O55A K4 97.8(3) . . ?
W14A O56A W13A 122.5(4) . . ?
W14A O56A K10 105.2(3) . . ?
W13A O56A K10 104.4(3) . . ?
W15A O57A W14A 154.9(5) . . ?
W10A O58A W15A 123.8(4) . . ?
W10A O58A K8 122.3(4) . . ?
W15A O58A K8 113.9(4) . . ?
P2A O59A W17A 124.4(4) . . ?
P2A O59A W18A 123.9(4) . . ?
W17A O59A W18A 91.4(3) . . ?
P2A O59A W16A 124.6(4) . . ?
W17A O59A W16A 91.3(3) . . ?
W18A O59A W16A 91.3(3) . . ?
P2A O60A W11A 128.7(5) . . ?
P2A O60A W12A 128.3(4) . . ?
W11A O60A W12A 90.2(3) . . ?
P2A O61A W13A 127.5(4) . . ?
P2A O61A W14A 128.4(4) . . ?
W13A O61A W14A 90.0(3) . . ?
P2A O62A W15A 128.0(4) . . ?
P2A O62A W10A 128.4(4) . . ?
W15A O62A W10A 89.4(2) . . ?
W10A O63A Y3A 137.2(4) . . ?
W10A O63A K3 117.7(4) . . ?
Y3A O63A K3 93.0(3) . . ?
W11A O64A Y1A 139.0(5) . . ?
W11A O64A K3 117.7(4) . . ?
Y1A O64A K3 92.6(3) . . ?
W12A O65A Y1A 139.7(5) . . ?
W12A O65A K4 109.8(4) . . ?
Y1A O65A K4 96.2(3) . . ?
W13A O66A Y2A 140.1(4) . . ?
W13A O66A K4 110.9(4) . . ?
Y2A O66A K4 96.5(3) . . ?
W14A O67A Y2A 139.2(4) . . ?
W14A O67A K11 127.4(4) . . ?
Y2A O67A K11 92.2(3) . . ?
W15A O68A Y3A 138.4(4) . . ?
W15A O68A Na5 107.5(4) . . ?
Y3A O68A Na5 113.8(4) . . ?
C1A O69A Y1A 91.8(6) . . ?
C1A O69A Y2A 91.0(6) . . ?
Y1A O69A Y2A 177.1(4) . . ?
C1A O70A Y2A 94.7(7) . . ?
C1A O70A Y3A 93.4(7) . . ?
Y2A O70A Y3A 171.8(4) . . ?
C1A O71A Y1A 93.8(6) . . ?
C1A O71A Y3A 92.1(6) . . ?
Y1A O71A Y3A 174.0(4) . . ?
Y2A O2AW K11 89.5(3) . . ?
Y3A O3AW Na6 118.1(4) . . ?
W1B O1B K2 138.4(5) . 1_655 ?
W3B O3B K8 103.9(4) . 2_766 ?
W4B O4B K10 138.9(5) . 1_655 ?
W5B O5B Na4 119.1(5) . . ?
W6B O6B K6 136.0(5) . 2_676 ?
W7B O7B K3 122.9(4) . 1_556 ?
W8B O8B Na9 136.7(6) . . ?
W9B O9B K8 110.4(4) . 2_766 ?
W10B O10B K11 103.9(3) . . ?
W12B O12B K5 111.3(4) . . ?
W13B O13B K9 103.6(4) . . ?
W15B O15B K7 109.0(4) . 2_666 ?
W15B O15B Na1 105.8(4) . . ?
K7 O15B Na1 89.3(3) 2_666 . ?
W16B O16B K1 136.7(4) . . ?
W16B O16B K11 101.1(4) . . ?
K1 O16B K11 117.3(3) . . ?
W18B O18B K9 146.6(4) . 2_667 ?
W18B O18B K7 104.9(4) . 2_666 ?
K9 O18B K7 108.5(3) 2_667 2_666 ?
W2B O19B W1B 123.5(4) . . ?
W2B O19B Na2 109.1(4) . . ?
W1B O19B Na2 98.1(3) . . ?
W3B O20B W2B 122.4(4) . . ?
W3B O20B K13 98.7(3) . 1_556 ?
W2B O20B K13 102.2(3) . 1_556 ?
W1B O21B W3B 122.0(4) . . ?
W1B O22B W4B 148.3(5) . . ?
W1B O23B W5B 150.1(5) . . ?
W1B O23B Na2 102.7(4) . . ?
W5B O23B Na2 106.9(4) . . ?
W2B O24B W6B 149.0(5) . . ?
W2B O25B W7B 148.3(5) . . ?
W2B O25B K13 107.5(4) . 1_556 ?
W7B O25B K13 102.4(3) . 1_556 ?
W3B O26B W8B 149.5(5) . . ?
W3B O26B K13 108.1(4) . 1_556 ?
W8B O26B K13 101.0(3) . 1_556 ?
W3B O27B W9B 149.1(5) . . ?
W3B O27B K8 98.4(3) . 2_766 ?
W9B O27B K8 99.9(3) . 2_766 ?
W4B O28B W5B 154.6(5) . . ?
W4B O28B K12 99.1(3) . . ?
W5B O28B K12 97.9(3) . . ?
W5B O29B W6B 123.2(5) . . ?
W7B O30B W6B 154.5(5) . . ?
W8B O31B W7B 122.0(5) . . ?
W8B O31B K13 104.3(3) . 1_556 ?
W7B O31B K13 110.2(4) . 1_556 ?
W8B O32B W9B 155.8(5) . . ?
W9B O33B W4B 122.0(4) . . ?
W9B O33B Na5 104.2(4) . 2_766 ?
W4B O33B Na5 110.3(4) . 2_766 ?
P1B O34B W3B 124.5(5) . . ?
P1B O34B W2B 124.7(4) . . ?
W3B O34B W2B 91.4(3) . . ?
P1B O34B W1B 123.9(5) . . ?
W3B O34B W1B 90.6(3) . . ?
W2B O34B W1B 91.8(3) . . ?
P1B O35B W5B 128.2(5) . . ?
P1B O35B W6B 129.1(5) . . ?
W5B O35B W6B 89.0(3) . . ?
P1B O36B W8B 128.3(5) . . ?
P1B O36B W7B 127.6(5) . . ?
W8B O36B W7B 90.0(3) . . ?
P1B O37B W9B 128.1(5) . . ?
P1B O37B W4B 128.4(4) . . ?
W9B O37B W4B 90.3(3) . . ?
W4B O38B Y3B 139.2(5) . . ?
W4B O38B K12 114.7(4) . . ?
Y3B O38B K12 91.9(3) . . ?
W5B O39B Y1B 140.3(5) . . ?
W5B O39B K12 116.5(4) . . ?
Y1B O39B K12 91.5(3) . . ?
W6B O40B Y1B 138.8(5) . . ?
W7B O41B Y2B 141.3(4) . . ?
W7B O41B Na3 112.3(4) . . ?
Y2B O41B Na3 94.0(3) . . ?
W8B O42B Y2B 139.4(4) . . ?
W8B O42B Na9 128.0(5) . 2_767 ?
Y2B O42B Na9 92.4(4) . 2_767 ?
W9B O43B Y3B 138.4(4) . . ?
W17B O44B W16B 122.3(4) . . ?
W18B O45B W17B 122.3(4) . . ?
W16B O46B W18B 122.9(4) . . ?
W16B O47B W10B 149.5(5) . . ?
W16B O47B K11 92.3(3) . . ?
W10B O47B K11 92.7(3) . . ?
W16B O48B W11B 151.1(5) . . ?
W17B O49B W12B 149.8(5) . . ?
W17B O49B K5 109.6(3) . . ?
W12B O49B K5 94.1(3) . . ?
W17B O50B W13B 149.5(5) . . ?
W18B O51B W14B 149.9(5) . . ?
W18B O52B W15B 149.3(5) . . ?
W18B O52B K7 96.0(3) . 2_666 ?
W15B O52B K7 95.8(3) . 2_666 ?
W10B O53B W11B 155.1(5) . . ?
W10B O53B K12 98.1(3) . . ?
W11B O53B K12 99.6(3) . . ?
W11B O54B W12B 125.0(4) . . ?
W13B O55B W12B 155.2(5) . . ?
W13B O56B W14B 123.6(4) . . ?
W13B O56B K9 100.7(3) . . ?
W14B O56B K9 135.6(4) . . ?
W14B O57B W15B 155.9(5) . . ?
W10B O58B W15B 122.5(4) . . ?
W10B O58B Na1 140.5(4) . . ?
W15B O58B Na1 96.9(3) . . ?
P2B O59B W18B 124.6(4) . . ?
P2B O59B W16B 124.3(4) . . ?
W18B O59B W16B 91.4(3) . . ?
P2B O59B W17B 124.2(4) . . ?
W18B O59B W17B 90.8(3) . . ?
W16B O59B W17B 91.6(3) . . ?
P2B O60B W11B 127.6(5) . . ?
P2B O60B W12B 128.6(4) . . ?
W11B O60B W12B 88.9(3) . . ?
P2B O61B W14B 128.3(4) . . ?
P2B O61B W13B 127.1(4) . . ?
W14B O61B W13B 89.6(3) . . ?
P2B O62B W10B 128.2(4) . . ?
P2B O62B W15B 127.2(4) . . ?
W10B O62B W15B 90.0(2) . . ?
W10B O63B Y3B 137.3(4) . . ?
W10B O63B K12 111.6(4) . . ?
Y3B O63B K12 96.4(3) . . ?
W10B O63B Na12 102.8(4) . . ?
Y3B O63B Na12 109.9(4) . . ?
K12 O63B Na12 88.3(4) . . ?
W11B O64B Y1B 137.4(4) . . ?
W11B O64B K12 114.4(4) . . ?
Y1B O64B K12 94.8(3) . . ?
W12B O65B Y1B 137.6(5) . . ?
W12B O65B Na3 116.0(4) . . ?
Y1B O65B Na3 94.8(3) . . ?
W13B O66B Y2B 138.3(4) . . ?
W14B O67B Y2B 137.1(4) . . ?
W14B O67B Na9 128.9(5) . 2_767 ?
Y2B O67B Na9 93.0(4) . 2_767 ?
W15B O68B Y3B 137.9(4) . . ?
W15B O68B Na6 107.7(4) . 2_766 ?
Y3B O68B Na6 114.3(4) . 2_766 ?
C1B O69B Y2B 93.7(6) . . ?
C1B O69B Y1B 93.7(6) . . ?
Y2B O69B Y1B 172.6(4) . . ?
C1B O70B Y2B 93.0(6) . . ?
C1B O70B Y3B 93.5(6) . . ?
Y2B O70B Y3B 173.4(4) . . ?
C1B O71B Y3B 91.8(6) . . ?
C1B O71B Y1B 91.3(6) . . ?
Y3B O71B Y1B 176.8(4) . . ?
Y1B O1BW Na7 119.5(5) . . ?
Y2B O2BW Na11 115.7(4) . 1_556 ?
Y2B O2BW Na9 83.0(4) . 2_767 ?
Na11 O2BW Na9 39.7(4) 1_556 2_767 ?
Y3B O3BW Na5 115.3(4) . 2_766 ?
Y3B O3BW Na12 103.0(4) . . ?
Na5 O3BW Na12 104.9(4) 2_766 . ?
K8 O4W K1 94.7(3) . 2_666 ?
K10 O7W K1 113.6(3) . . ?
K9 O8W K8 104.8(3) 1_554 . ?
K2 O9W K5 101.7(3) . . ?
K5 O12W K2 101.0(4) . . ?
Na9 O13W Na6 144.0(6) 1_554 . ?
O39W O15W Na5 90.5(11) . . ?
K2 O16W K4 143.2(5) . . ?
K3 O17W Na3 115.1(4) . 1_554 ?
Na9 O18W K8 153.7(5) 2_766 . ?
Na9 O18W Na11 40.8(4) 2_766 . ?
K8 O18W Na11 115.2(5) . . ?
Na4 O20W K12 120.7(5) . . ?
Na1 O22W K7 83.2(4) 2_666 . ?
Na4 O27W K4 127.3(6) . 2_676 ?
K6 O28W Na2 98.0(5) . 2_676 ?
K11 O30W Na5 142.3(7) . . ?
O41W O34W Na2 123.9(10) . . ?
K7 O35W Na1 94.5(8) . 2_666 ?
Na2 O37W K6 95.6(10) . 2_676 ?
O15W O39W K11 100.9(12) . . ?
O15W O39W Na5 52.7(9) . . ?
K11 O39W Na5 136.3(11) . . ?
Na11 O50W K3 143.3(5) . . ?
O36A P1A O37A 110.7(5) . . ?
O36A P1A O35A 110.5(5) . . ?
O37A P1A O35A 110.5(5) . . ?
O36A P1A O34A 108.6(5) . . ?
O37A P1A O34A 107.5(5) . . ?
O35A P1A O34A 108.9(5) . . ?
O62A P2A O60A 110.7(4) . . ?
O62A P2A O61A 110.4(4) . . ?
O60A P2A O61A 111.9(4) . . ?
O62A P2A O59A 108.3(4) . . ?
O60A P2A O59A 107.1(4) . . ?
O61A P2A O59A 108.3(4) . . ?
O35B P1B O36B 110.5(5) . . ?
O35B P1B O37B 111.3(5) . . ?
O36B P1B O37B 110.6(5) . . ?
O35B P1B O34B 107.9(5) . . ?
O36B P1B O34B 108.4(5) . . ?
O37B P1B O34B 108.0(4) . . ?
O60B P2B O61B 110.3(5) . . ?
O60B P2B O62B 110.9(4) . . ?
O61B P2B O62B 110.6(4) . . ?
O60B P2B O59B 108.5(4) . . ?
O61B P2B O59B 108.5(4) . . ?
O62B P2B O59B 108.0(4) . . ?
O1A W1A O23A 101.7(4) . . ?
O1A W1A O22A 102.9(4) . . ?
O23A W1A O22A 88.2(4) . . ?
O1A W1A O19A 100.6(4) . . ?
O23A W1A O19A 89.9(4) . . ?
O22A W1A O19A 156.3(4) . . ?
O1A W1A O21A 100.0(4) . . ?
O23A W1A O21A 158.3(4) . . ?
O22A W1A O21A 87.4(4) . . ?
O19A W1A O21A 85.7(4) . . ?
O1A W1A O34A 170.6(4) . . ?
O23A W1A O34A 85.4(3) . . ?
O22A W1A O34A 83.2(3) . . ?
O19A W1A O34A 73.1(3) . . ?
O21A W1A O34A 73.0(3) . . ?
O2A W2A O25A 101.7(4) . . ?
O2A W2A O24A 101.9(4) . . ?
O25A W2A O24A 90.0(4) . . ?
O2A W2A O20A 100.6(4) . . ?
O25A W2A O20A 91.7(4) . . ?
O24A W2A O20A 156.6(4) . . ?
O2A W2A O19A 99.8(4) . . ?
O25A W2A O19A 158.5(4) . . ?
O24A W2A O19A 86.0(4) . . ?
O20A W2A O19A 83.9(4) . . ?
O2A W2A O34A 169.9(4) . . ?
O25A W2A O34A 86.8(3) . . ?
O24A W2A O34A 83.4(4) . . ?
O20A W2A O34A 73.4(3) . . ?
O19A W2A O34A 71.8(3) . . ?
O2A W2A K2 48.4(3) . 2_676 ?
O25A W2A K2 97.6(3) . 2_676 ?
O24A W2A K2 53.6(3) . 2_676 ?
O20A W2A K2 148.8(3) . 2_676 ?
O19A W2A K2 97.0(3) . 2_676 ?
O34A W2A K2 136.6(2) . 2_676 ?
O3A W3A O26A 102.8(4) . . ?
O3A W3A O27A 102.0(4) . . ?
O26A W3A O27A 89.6(4) . . ?
O3A W3A O21A 99.7(4) . . ?
O26A W3A O21A 157.2(4) . . ?
O27A W3A O21A 89.3(4) . . ?
O3A W3A O20A 99.6(4) . . ?
O26A W3A O20A 87.9(4) . . ?
O27A W3A O20A 158.2(4) . . ?
O21A W3A O20A 84.8(4) . . ?
O3A W3A O34A 169.4(4) . . ?
O26A W3A O34A 84.5(3) . . ?
O27A W3A O34A 85.5(3) . . ?
O21A W3A O34A 72.7(3) . . ?
O20A W3A O34A 72.8(3) . . ?
O4A W4A O38A 101.0(4) . . ?
O4A W4A O28A 100.9(4) . . ?
O38A W4A O28A 90.7(4) . . ?
O4A W4A O33A 98.7(4) . . ?
O38A W4A O33A 93.0(4) . . ?
O28A W4A O33A 159.0(4) . . ?
O4A W4A O22A 98.1(4) . . ?
O38A W4A O22A 160.7(4) . . ?
O28A W4A O22A 83.2(4) . . ?
O33A W4A O22A 86.6(4) . . ?
O4A W4A O37A 171.2(4) . . ?
O38A W4A O37A 80.7(3) . . ?
O28A W4A O37A 87.7(3) . . ?
O33A W4A O37A 72.6(3) . . ?
O22A W4A O37A 80.8(3) . . ?
O5A W5A O39A 101.7(4) . . ?
O5A W5A O29A 100.1(4) . . ?
O39A W5A O29A 95.1(4) . . ?
O5A W5A O28A 101.3(4) . . ?
O39A W5A O28A 90.4(4) . . ?
O29A W5A O28A 156.3(4) . . ?
O5A W5A O23A 96.6(4) . . ?
O39A W5A O23A 161.4(4) . . ?
O29A W5A O23A 85.1(4) . . ?
O28A W5A O23A 82.5(4) . . ?
O5A W5A O35A 172.4(4) . . ?
O39A W5A O35A 81.3(4) . . ?
O29A W5A O35A 72.6(3) . . ?
O28A W5A O35A 85.5(3) . . ?
O23A W5A O35A 81.0(3) . . ?
O5A W5A K5 64.2(3) . 2_676 ?
O39A W5A K5 108.8(3) . 2_676 ?
O29A W5A K5 36.7(3) . 2_676 ?
O28A W5A K5 157.5(3) . 2_676 ?
O23A W5A K5 82.3(3) . 2_676 ?
O35A W5A K5 108.3(2) . 2_676 ?
O6A W6A O40A 100.9(4) . . ?
O6A W6A O30A 101.1(4) . . ?
O40A W6A O30A 90.4(4) . . ?
O6A W6A O29A 99.8(4) . . ?
O40A W6A O29A 93.3(4) . . ?
O30A W6A O29A 157.6(4) . . ?
O6A W6A O24A 97.3(4) . . ?
O40A W6A O24A 161.5(4) . . ?
O30A W6A O24A 83.2(4) . . ?
O29A W6A O24A 86.4(4) . . ?
O6A W6A O35A 173.0(4) . . ?
O40A W6A O35A 80.5(3) . . ?
O30A W6A O35A 85.7(3) . . ?
O29A W6A O35A 73.3(3) . . ?
O24A W6A O35A 81.8(3) . . ?
O6A W6A K2 47.8(3) . 2_676 ?
O40A W6A K2 148.3(3) . 2_676 ?
O30A W6A K2 91.2(3) . 2_676 ?
O29A W6A K2 97.0(3) . 2_676 ?
O24A W6A K2 49.6(3) . 2_676 ?
O35A W6A K2 131.2(2) . 2_676 ?
O6A W6A K5 62.5(4) . 2_676 ?
O40A W6A K5 108.0(3) . 2_676 ?
O30A W6A K5 156.9(3) . 2_676 ?
O29A W6A K5 38.4(3) . 2_676 ?
O24A W6A K5 83.1(3) . 2_676 ?
O35A W6A K5 110.5(2) . 2_676 ?
K2 W6A K5 65.79(7) 2_676 2_676 ?
O7A W7A O41A 101.8(4) . . ?
O7A W7A O30A 101.2(4) . . ?
O41A W7A O30A 94.8(4) . . ?
O7A W7A O31A 98.9(4) . . ?
O41A W7A O31A 95.5(4) . . ?
O30A W7A O31A 155.1(4) . . ?
O7A W7A O25A 95.5(4) . . ?
O41A W7A O25A 162.7(4) . . ?
O30A W7A O25A 81.5(4) . . ?
O31A W7A O25A 81.9(4) . . ?
O7A W7A O36A 172.3(4) . . ?
O41A W7A O36A 81.6(3) . . ?
O30A W7A O36A 85.3(3) . . ?
O31A W7A O36A 73.8(3) . . ?
O25A W7A O36A 81.2(3) . . ?
O8A W8A O42A 103.1(4) . . ?
O8A W8A O31A 100.3(4) . . ?
O42A W8A O31A 94.3(4) . . ?
O8A W8A O32A 101.8(4) . . ?
O42A W8A O32A 90.5(4) . . ?
O31A W8A O32A 155.7(4) . . ?
O8A W8A O26A 95.2(4) . . ?
O42A W8A O26A 161.3(4) . . ?
O31A W8A O26A 86.1(4) . . ?
O32A W8A O26A 81.9(4) . . ?
O8A W8A O36A 171.8(4) . . ?
O42A W8A O36A 81.6(3) . . ?
O31A W8A O36A 72.5(3) . . ?
O32A W8A O36A 84.7(3) . . ?
O26A W8A O36A 80.6(3) . . ?
O9A W9A O43A 101.3(4) . . ?
O9A W9A O32A 100.2(4) . . ?
O43A W9A O32A 93.3(4) . . ?
O9A W9A O33A 99.2(4) . . ?
O43A W9A O33A 93.3(4) . . ?
O32A W9A O33A 157.8(4) . . ?
O9A W9A O27A 96.2(4) . . ?
O43A W9A O27A 162.5(3) . . ?
O32A W9A O27A 83.0(3) . . ?
O33A W9A O27A 84.3(4) . . ?
O9A W9A O37A 171.6(4) . . ?
O43A W9A O37A 81.6(3) . . ?
O32A W9A O37A 87.4(3) . . ?
O33A W9A O37A 72.6(3) . . ?
O27A W9A O37A 81.1(3) . . ?
O10A W10A O63A 102.9(4) . . ?
O10A W10A O58A 99.8(4) . . ?
O63A W10A O58A 95.2(4) . . ?
O10A W10A O53A 101.4(4) . . ?
O63A W10A O53A 91.8(4) . . ?
O58A W10A O53A 155.6(3) . . ?
O10A W10A O47A 94.9(4) . . ?
O63A W10A O47A 162.0(3) . . ?
O58A W10A O47A 84.6(3) . . ?
O53A W10A O47A 81.7(3) . . ?
O10A W10A O62A 171.8(4) . . ?
O63A W10A O62A 81.8(3) . . ?
O58A W10A O62A 72.9(3) . . ?
O53A W10A O62A 85.1(3) . . ?
O47A W10A O62A 81.0(3) . . ?
O10A W10A K9 44.4(3) . 1_554 ?
O63A W10A K9 147.2(3) . 1_554 ?
O58A W10A K9 93.5(3) . 1_554 ?
O53A W10A K9 93.2(3) . 1_554 ?
O47A W10A K9 50.4(2) . 1_554 ?
O62A W10A K9 130.93(18) . 1_554 ?
O11A W11A O64A 101.3(4) . . ?
O11A W11A O53A 100.6(4) . . ?
O64A W11A O53A 92.5(4) . . ?
O11A W11A O54A 99.7(4) . . ?
O64A W11A O54A 93.7(4) . . ?
O53A W11A O54A 157.2(4) . . ?
O11A W11A O48A 97.4(4) . . ?
O64A W11A O48A 161.3(4) . . ?
O53A W11A O48A 82.7(3) . . ?
O54A W11A O48A 84.4(4) . . ?
O11A W11A O60A 172.5(4) . . ?
O64A W11A O60A 82.1(3) . . ?
O53A W11A O60A 85.9(3) . . ?
O54A W11A O60A 73.3(3) . . ?
O48A W11A O60A 79.4(3) . . ?
O12A W12A O65A 101.2(4) . . ?
O12A W12A O55A 101.7(4) . . ?
O65A W12A O55A 92.9(4) . . ?
O12A W12A O54A 99.7(4) . . ?
O65A W12A O54A 93.4(4) . . ?
O55A W12A O54A 156.1(4) . . ?
O12A W12A O49A 97.2(4) . . ?
O65A W12A O49A 161.7(4) . . ?
O55A W12A O49A 82.6(3) . . ?
O54A W12A O49A 84.2(4) . . ?
O12A W12A O60A 172.1(4) . . ?
O65A W12A O60A 82.0(3) . . ?
O55A W12A O60A 85.3(3) . . ?
O54A W12A O60A 72.8(3) . . ?
O49A W12A O60A 79.9(3) . . ?
O13A W13A O66A 101.8(4) . . ?
O13A W13A O55A 100.9(4) . . ?
O66A W13A O55A 91.8(4) . . ?
O13A W13A O56A 99.6(4) . . ?
O66A W13A O56A 93.7(4) . . ?
O55A W13A O56A 157.2(3) . . ?
O13A W13A O50A 97.9(4) . . ?
O66A W13A O50A 160.2(4) . . ?
O55A W13A O50A 82.3(3) . . ?
O56A W13A O50A 85.1(3) . . ?
O13A W13A O61A 173.1(4) . . ?
O66A W13A O61A 80.2(3) . . ?
O55A W13A O61A 85.6(3) . . ?
O56A W13A O61A 73.5(3) . . ?
O50A W13A O61A 80.5(3) . . ?
O14A W14A O67A 101.9(4) . . ?
O14A W14A O57A 102.5(4) . . ?
O67A W14A O57A 92.5(4) . . ?
O14A W14A O56A 99.2(4) . . ?
O67A W14A O56A 93.0(4) . . ?
O57A W14A O56A 156.0(3) . . ?
O14A W14A O51A 97.6(4) . . ?
O67A W14A O51A 160.5(4) . . ?
O57A W14A O51A 82.7(3) . . ?
O56A W14A O51A 84.3(3) . . ?
O14A W14A O61A 171.7(3) . . ?
O67A W14A O61A 81.5(3) . . ?
O57A W14A O61A 84.9(3) . . ?
O56A W14A O61A 72.9(3) . . ?
O51A W14A O61A 79.3(3) . . ?
O15A W15A O68A 102.7(4) . . ?
O15A W15A O57A 99.9(4) . . ?
O68A W15A O57A 91.7(4) . . ?
O15A W15A O58A 100.3(4) . . ?
O68A W15A O58A 93.7(4) . . ?
O57A W15A O58A 157.4(3) . . ?
O15A W15A O52A 96.2(4) . . ?
O68A W15A O52A 160.9(3) . . ?
O57A W15A O52A 82.6(3) . . ?
O58A W15A O52A 85.2(3) . . ?
O15A W15A O62A 172.3(3) . . ?
O68A W15A O62A 81.5(3) . . ?
O57A W15A O62A 86.3(3) . . ?
O58A W15A O62A 72.8(3) . . ?
O52A W15A O62A 80.0(3) . . ?
O15A W15A K1 44.3(3) . 2_666 ?
O68A W15A K1 147.0(2) . 2_666 ?
O57A W15A K1 94.8(2) . 2_666 ?
O58A W15A K1 92.6(3) . 2_666 ?
O52A W15A K1 52.0(2) . 2_666 ?
O62A W15A K1 131.14(18) . 2_666 ?
O16A W16A O48A 103.6(4) . . ?
O16A W16A O47A 101.4(4) . . ?
O48A W16A O47A 91.2(4) . . ?
O16A W16A O46A 100.3(4) . . ?
O48A W16A O46A 155.8(4) . . ?
O47A W16A O46A 87.8(4) . . ?
O16A W16A O44A 100.6(4) . . ?
O48A W16A O44A 87.2(4) . . ?
O47A W16A O44A 157.7(4) . . ?
O46A W16A O44A 84.7(4) . . ?
O16A W16A O59A 170.9(4) . . ?
O48A W16A O59A 82.7(3) . . ?
O47A W16A O59A 84.9(3) . . ?
O46A W16A O59A 73.0(3) . . ?
O44A W16A O59A 72.9(3) . . ?
O16A W16A K9 51.4(3) . 1_554 ?
O48A W16A K9 101.8(3) . 1_554 ?
O47A W16A K9 50.0(3) . 1_554 ?
O46A W16A K9 96.0(3) . 1_554 ?
O44A W16A K9 151.8(3) . 1_554 ?
O59A W16A K9 134.36(19) . 1_554 ?
O17A W17A O49A 103.0(4) . . ?
O17A W17A O50A 103.1(4) . . ?
O49A W17A O50A 89.4(4) . . ?
O17A W17A O44A 99.2(4) . . ?
O49A W17A O44A 89.7(4) . . ?
O50A W17A O44A 157.3(4) . . ?
O17A W17A O45A 98.9(4) . . ?
O49A W17A O45A 158.1(4) . . ?
O50A W17A O45A 87.3(4) . . ?
O44A W17A O45A 85.2(4) . . ?
O17A W17A O59A 169.7(4) . . ?
O49A W17A O59A 84.6(3) . . ?
O50A W17A O59A 83.7(3) . . ?
O44A W17A O59A 73.7(3) . . ?
O45A W17A O59A 73.5(3) . . ?
O18A W18A O51A 102.5(4) . . ?
O18A W18A O52A 101.1(4) . . ?
O51A W18A O52A 88.7(4) . . ?
O18A W18A O46A 99.9(4) . . ?
O51A W18A O46A 157.6(4) . . ?
O52A W18A O46A 88.0(4) . . ?
O18A W18A O45A 102.0(4) . . ?
O51A W18A O45A 88.3(3) . . ?
O52A W18A O45A 156.9(4) . . ?
O46A W18A O45A 86.0(4) . . ?
O18A W18A O59A 171.9(3) . . ?
O51A W18A O59A 84.2(3) . . ?
O52A W18A O59A 83.4(3) . . ?
O46A W18A O59A 73.4(3) . . ?
O45A W18A O59A 73.5(3) . . ?
O18A W18A K1 50.0(3) . 2_666 ?
O51A W18A K1 100.9(2) . 2_666 ?
O52A W18A K1 51.1(3) . 2_666 ?
O46A W18A K1 94.3(3) . 2_666 ?
O45A W18A K1 151.7(2) . 2_666 ?
O59A W18A K1 133.68(19) . 2_666 ?
O1B W1B O23B 101.9(4) . . ?
O1B W1B O22B 102.1(4) . . ?
O23B W1B O22B 88.9(4) . . ?
O1B W1B O21B 100.4(4) . . ?
O23B W1B O21B 157.5(4) . . ?
O22B W1B O21B 90.0(4) . . ?
O1B W1B O19B 100.0(4) . . ?
O23B W1B O19B 87.7(4) . . ?
O22B W1B O19B 157.9(4) . . ?
O21B W1B O19B 85.0(3) . . ?
O1B W1B O34B 170.4(4) . . ?
O23B W1B O34B 83.7(3) . . ?
O22B W1B O34B 85.8(3) . . ?
O21B W1B O34B 73.8(3) . . ?
O19B W1B O34B 72.2(3) . . ?
O2B W2B O24B 102.6(4) . . ?
O2B W2B O25B 102.0(4) . . ?
O24B W2B O25B 89.8(4) . . ?
O2B W2B O19B 100.9(4) . . ?
O24B W2B O19B 87.6(4) . . ?
O25B W2B O19B 156.9(4) . . ?
O2B W2B O20B 99.3(4) . . ?
O24B W2B O20B 157.8(4) . . ?
O25B W2B O20B 88.7(4) . . ?
O19B W2B O20B 85.1(4) . . ?
O2B W2B O34B 170.0(4) . . ?
O24B W2B O34B 84.9(3) . . ?
O25B W2B O34B 84.5(3) . . ?
O19B W2B O34B 72.4(3) . . ?
O20B W2B O34B 73.0(3) . . ?
O2B W2B K13 86.7(3) . 1_556 ?
O24B W2B K13 135.4(3) . 1_556 ?
O25B W2B K13 45.8(3) . 1_556 ?
O19B W2B K13 133.9(2) . 1_556 ?
O20B W2B K13 48.9(3) . 1_556 ?
O34B W2B K13 92.7(2) . 1_556 ?
O3B W3B O27B 101.7(4) . . ?
O3B W3B O26B 102.6(4) . . ?
O27B W3B O26B 89.1(4) . . ?
O3B W3B O20B 100.6(4) . . ?
O27B W3B O20B 157.5(4) . . ?
O26B W3B O20B 88.4(4) . . ?
O3B W3B O21B 99.6(4) . . ?
O27B W3B O21B 88.8(4) . . ?
O26B W3B O21B 157.7(4) . . ?
O20B W3B O21B 85.1(4) . . ?
O3B W3B O34B 170.9(4) . . ?
O27B W3B O34B 84.3(3) . . ?
O26B W3B O34B 84.1(3) . . ?
O20B W3B O34B 73.2(3) . . ?
O21B W3B O34B 73.6(3) . . ?
O3B W3B K8 49.6(3) . 2_766 ?
O27B W3B K8 52.1(3) . 2_766 ?
O26B W3B K8 99.1(3) . 2_766 ?
O20B W3B K8 150.2(3) . 2_766 ?
O21B W3B K8 97.1(2) . 2_766 ?
O34B W3B K8 136.0(2) . 2_766 ?
O3B W3B K13 85.7(3) . 1_556 ?
O27B W3B K13 133.1(3) . 1_556 ?
O26B W3B K13 44.4(3) . 1_556 ?
O20B W3B K13 51.4(3) . 1_556 ?
O21B W3B K13 136.2(3) . 1_556 ?
O34B W3B K13 95.2(2) . 1_556 ?
K8 W3B K13 117.77(7) 2_766 1_556 ?
O4B W4B O38B 101.2(4) . . ?
O4B W4B O28B 101.3(4) . . ?
O38B W4B O28B 93.2(4) . . ?
O4B W4B O33B 98.6(4) . . ?
O38B W4B O33B 93.1(4) . . ?
O28B W4B O33B 157.5(4) . . ?
O4B W4B O22B 96.0(4) . . ?
O38B W4B O22B 162.8(4) . . ?
O28B W4B O22B 83.0(4) . . ?
O33B W4B O22B 84.7(3) . . ?
O4B W4B O37B 171.4(4) . . ?
O38B W4B O37B 82.0(3) . . ?
O28B W4B O37B 86.4(3) . . ?
O33B W4B O37B 73.1(3) . . ?
O22B W4B O37B 81.0(3) . . ?
O5B W5B O39B 102.8(5) . . ?
O5B W5B O29B 98.6(4) . . ?
O39B W5B O29B 94.3(4) . . ?
O5B W5B O28B 101.6(4) . . ?
O39B W5B O28B 91.4(4) . . ?
O29B W5B O28B 157.3(4) . . ?
O5B W5B O23B 97.6(4) . . ?
O39B W5B O23B 159.6(4) . . ?
O29B W5B O23B 84.5(4) . . ?
O28B W5B O23B 82.6(4) . . ?
O5B W5B O35B 171.7(4) . . ?
O39B W5B O35B 80.3(4) . . ?
O29B W5B O35B 73.4(3) . . ?
O28B W5B O35B 86.0(3) . . ?
O23B W5B O35B 79.9(3) . . ?
O6B W6B O40B 101.4(4) . . ?
O6B W6B O30B 100.7(4) . . ?
O40B W6B O30B 90.6(4) . . ?
O6B W6B O29B 100.2(5) . . ?
O40B W6B O29B 94.9(4) . . ?
O30B W6B O29B 156.8(4) . . ?
O6B W6B O24B 96.7(4) . . ?
O40B W6B O24B 161.5(4) . . ?
O30B W6B O24B 82.4(4) . . ?
O29B W6B O24B 85.4(4) . . ?
O6B W6B O35B 173.1(4) . . ?
O40B W6B O35B 81.4(3) . . ?
O30B W6B O35B 85.5(3) . . ?
O29B W6B O35B 73.1(3) . . ?
O24B W6B O35B 81.0(3) . . ?
O7B W7B O41B 101.9(4) . . ?
O7B W7B O30B 102.1(4) . . ?
O41B W7B O30B 94.4(4) . . ?
O7B W7B O31B 97.8(4) . . ?
O41B W7B O31B 93.4(4) . . ?
O30B W7B O31B 156.6(4) . . ?
O7B W7B O25B 97.1(4) . . ?
O41B W7B O25B 161.0(4) . . ?
O30B W7B O25B 82.7(4) . . ?
O31B W7B O25B 82.7(4) . . ?
O7B W7B O36B 170.4(4) . . ?
O41B W7B O36B 80.4(3) . . ?
O30B W7B O36B 86.9(3) . . ?
O31B W7B O36B 72.6(3) . . ?
O25B W7B O36B 80.7(3) . . ?
O7B W7B K13 81.1(3) . 1_556 ?
O41B W7B K13 134.7(3) . 1_556 ?
O30B W7B K13 129.7(3) . 1_556 ?
O31B W7B K13 42.1(3) . 1_556 ?
O25B W7B K13 47.4(2) . 1_556 ?
O36B W7B K13 90.7(2) . 1_556 ?
O7B W7B K3 35.9(3) . 1_556 ?
O41B W7B K3 67.4(3) . 1_556 ?
O30B W7B K3 113.5(3) . 1_556 ?
O31B W7B K3 89.8(3) . 1_556 ?
O25B W7B K3 130.9(3) . 1_556 ?
O36B W7B K3 142.4(2) . 1_556 ?
K13 W7B K3 98.21(7) 1_556 1_556 ?
O8B W8B O42B 101.1(4) . . ?
O8B W8B O32B 101.4(4) . . ?
O42B W8B O32B 92.5(4) . . ?
O8B W8B O31B 99.4(4) . . ?
O42B W8B O31B 94.3(4) . . ?
O32B W8B O31B 156.4(4) . . ?
O8B W8B O26B 95.8(4) . . ?
O42B W8B O26B 162.9(4) . . ?
O32B W8B O26B 82.0(4) . . ?
O31B W8B O26B 84.9(4) . . ?
O8B W8B O36B 172.8(4) . . ?
O42B W8B O36B 81.9(3) . . ?
O32B W8B O36B 84.9(3) . . ?
O31B W8B O36B 73.8(3) . . ?
O26B W8B O36B 81.6(3) . . ?
O8B W8B K13 78.3(3) . 1_556 ?
O42B W8B K13 138.5(3) . 1_556 ?
O32B W8B K13 128.6(3) . 1_556 ?
O31B W8B K13 46.2(3) . 1_556 ?
O26B W8B K13 47.5(3) . 1_556 ?
O36B W8B K13 95.1(2) . 1_556 ?
O9B W9B O43B 101.9(4) . . ?
O9B W9B O32B 101.1(4) . . ?
O43B W9B O32B 91.5(4) . . ?
O9B W9B O33B 99.6(4) . . ?
O43B W9B O33B 93.3(4) . . ?
O32B W9B O33B 157.3(3) . . ?
O9B W9B O27B 94.6(4) . . ?
O43B W9B O27B 163.3(3) . . ?
O32B W9B O27B 83.5(3) . . ?
O33B W9B O27B 85.7(3) . . ?
O9B W9B O37B 172.1(3) . . ?
O43B W9B O37B 82.8(3) . . ?
O32B W9B O37B 85.0(3) . . ?
O33B W9B O37B 73.6(3) . . ?
O27B W9B O37B 81.0(3) . . ?
O9B W9B K8 45.0(3) . 2_766 ?
O43B W9B K8 146.8(3) . 2_766 ?
O32B W9B K8 93.5(3) . 2_766 ?
O33B W9B K8 94.6(2) . 2_766 ?
O27B W9B K8 49.7(2) . 2_766 ?
O37B W9B K8 130.3(2) . 2_766 ?
O10B W10B O63B 102.4(4) . . ?
O10B W10B O53B 101.6(4) . . ?
O63B W10B O53B 92.9(4) . . ?
O10B W10B O58B 98.5(4) . . ?
O63B W10B O58B 94.1(3) . . ?
O53B W10B O58B 156.7(3) . . ?
O10B W10B O47B 95.4(4) . . ?
O63B W10B O47B 162.2(3) . . ?
O53B W10B O47B 82.6(3) . . ?
O58B W10B O47B 84.0(3) . . ?
O10B W10B O62B 171.4(3) . . ?
O63B W10B O62B 81.5(3) . . ?
O53B W10B O62B 85.6(3) . . ?
O58B W10B O62B 73.5(3) . . ?
O47B W10B O62B 80.9(3) . . ?
O11B W11B O64B 101.9(4) . . ?
O11B W11B O54B 98.8(4) . . ?
O64B W11B O54B 94.3(4) . . ?
O11B W11B O53B 102.4(4) . . ?
O64B W11B O53B 89.7(4) . . ?
O54B W11B O53B 157.1(4) . . ?
O11B W11B O48B 96.9(4) . . ?
O64B W11B O48B 160.8(4) . . ?
O54B W11B O48B 87.0(3) . . ?
O53B W11B O48B 82.1(3) . . ?
O11B W11B O60B 171.6(3) . . ?
O64B W11B O60B 81.2(3) . . ?
O54B W11B O60B 73.1(3) . . ?
O53B W11B O60B 85.3(3) . . ?
O48B W11B O60B 80.8(3) . . ?
O11B W11B Na7 57.8(3) . . ?
O64B W11B Na7 64.2(3) . . ?
O54B W11B Na7 61.0(3) . . ?
O53B W11B Na7 139.4(3) . . ?
O48B W11B Na7 131.4(3) . . ?
O60B W11B Na7 118.0(3) . . ?
O12B W12B O65B 101.7(4) . . ?
O12B W12B O55B 101.8(4) . . ?
O65B W12B O55B 91.9(4) . . ?
O12B W12B O54B 100.3(4) . . ?
O65B W12B O54B 94.3(4) . . ?
O55B W12B O54B 155.3(3) . . ?
O12B W12B O49B 96.9(4) . . ?
O65B W12B O49B 161.2(3) . . ?
O55B W12B O49B 82.1(3) . . ?
O54B W12B O49B 84.4(3) . . ?
O12B W12B O60B 172.1(3) . . ?
O65B W12B O60B 81.4(3) . . ?
O55B W12B O60B 85.3(3) . . ?
O54B W12B O60B 72.1(3) . . ?
O49B W12B O60B 80.4(3) . . ?
O13B W13B O66B 101.9(4) . . ?
O13B W13B O55B 102.2(4) . . ?
O66B W13B O55B 91.5(4) . . ?
O13B W13B O56B 98.4(4) . . ?
O66B W13B O56B 93.3(4) . . ?
O55B W13B O56B 157.3(3) . . ?
O13B W13B O50B 97.4(4) . . ?
O66B W13B O50B 160.6(4) . . ?
O55B W13B O50B 82.9(3) . . ?
O56B W13B O50B 85.2(3) . . ?
O13B W13B O61B 170.8(3) . . ?
O66B W13B O61B 81.0(3) . . ?
O55B W13B O61B 86.4(3) . . ?
O56B W13B O61B 72.5(3) . . ?
O50B W13B O61B 80.1(3) . . ?
O14B W14B O67B 102.0(4) . . ?
O14B W14B O57B 100.4(4) . . ?
O67B W14B O57B 93.6(3) . . ?
O14B W14B O56B 99.9(4) . . ?
O67B W14B O56B 93.7(4) . . ?
O57B W14B O56B 156.5(3) . . ?
O14B W14B O51B 95.8(4) . . ?
O67B W14B O51B 162.1(4) . . ?
O57B W14B O51B 81.8(3) . . ?
O56B W14B O51B 84.4(3) . . ?
O14B W14B O61B 172.7(3) . . ?
O67B W14B O61B 81.7(3) . . ?
O57B W14B O61B 85.6(3) . . ?
O56B W14B O61B 73.4(3) . . ?
O51B W14B O61B 80.8(3) . . ?
O15B W15B O68B 101.7(4) . . ?
O15B W15B O57B 101.4(4) . . ?
O68B W15B O57B 89.9(3) . . ?
O15B W15B O58B 99.8(4) . . ?
O68B W15B O58B 94.1(3) . . ?
O57B W15B O58B 157.0(3) . . ?
O15B W15B O52B 96.9(4) . . ?
O68B W15B O52B 161.0(3) . . ?
O57B W15B O52B 82.7(3) . . ?
O58B W15B O52B 86.4(3) . . ?
O15B W15B O62B 172.7(4) . . ?
O68B W15B O62B 81.0(3) . . ?
O57B W15B O62B 85.2(3) . . ?
O58B W15B O62B 73.2(3) . . ?
O52B W15B O62B 81.0(3) . . ?
O15B W15B Na6 62.2(3) . 2_766 ?
O68B W15B Na6 44.2(3) . 2_766 ?
O57B W15B Na6 79.7(3) . 2_766 ?
O58B W15B Na6 118.2(3) . 2_766 ?
O52B W15B Na6 148.9(3) . 2_766 ?
O62B W15B Na6 122.5(2) . 2_766 ?
O15B W15B K7 45.5(3) . 2_666 ?
O68B W15B K7 144.1(3) . 2_666 ?
O57B W15B K7 84.7(2) . 2_666 ?
O58B W15B K7 104.5(3) . 2_666 ?
O52B W15B K7 52.7(2) . 2_666 ?
O62B W15B K7 133.48(19) . 2_666 ?
Na6 W15B K7 100.02(17) 2_766 2_666 ?
O16B W16B O47B 100.7(4) . . ?
O16B W16B O48B 102.7(4) . . ?
O47B W16B O48B 88.5(4) . . ?
O16B W16B O46B 100.9(4) . . ?
O47B W16B O46B 89.8(3) . . ?
O48B W16B O46B 156.2(4) . . ?
O16B W16B O44B 100.8(4) . . ?
O47B W16B O44B 158.4(3) . . ?
O48B W16B O44B 86.9(3) . . ?
O46B W16B O44B 86.1(3) . . ?
O16B W16B O59B 171.7(3) . . ?
O47B W16B O59B 85.3(3) . . ?
O48B W16B O59B 83.1(3) . . ?
O46B W16B O59B 73.2(3) . . ?
O44B W16B O59B 73.2(3) . . ?
O17B W17B O49B 102.5(4) . . ?
O17B W17B O50B 103.5(4) . . ?
O49B W17B O50B 89.4(4) . . ?
O17B W17B O44B 100.8(4) . . ?
O49B W17B O44B 89.1(3) . . ?
O50B W17B O44B 155.4(3) . . ?
O17B W17B O45B 99.6(3) . . ?
O49B W17B O45B 157.8(3) . . ?
O50B W17B O45B 87.4(3) . . ?
O44B W17B O45B 84.7(3) . . ?
O17B W17B O59B 170.3(3) . . ?
O49B W17B O59B 85.0(3) . . ?
O50B W17B O59B 82.6(3) . . ?
O44B W17B O59B 72.8(3) . . ?
O45B W17B O59B 72.9(3) . . ?
O18B W18B O51B 104.5(4) . . ?
O18B W18B O52B 101.1(4) . . ?
O51B W18B O52B 89.5(4) . . ?
O18B W18B O45B 101.3(4) . . ?
O51B W18B O45B 90.8(3) . . ?
O52B W18B O45B 156.8(3) . . ?
O18B W18B O46B 98.5(4) . . ?
O51B W18B O46B 157.0(3) . . ?
O52B W18B O46B 85.5(3) . . ?
O45B W18B O46B 85.2(3) . . ?
O18B W18B O59B 170.0(3) . . ?
O51B W18B O59B 84.6(3) . . ?
O52B W18B O59B 83.0(3) . . ?
O45B W18B O59B 74.0(3) . . ?
O46B W18B O59B 72.6(3) . . ?
O18B W18B K7 48.8(3) . 2_666 ?
O51B W18B K7 91.0(3) . 2_666 ?
O52B W18B K7 53.9(3) . 2_666 ?
O45B W18B K7 149.2(2) . 2_666 ?
O46B W18B K7 103.9(2) . 2_666 ?
O59B W18B K7 136.8(2) . 2_666 ?
O40A Y1A O64A 156.0(3) . . ?
O40A Y1A O39A 86.8(3) . . ?
O64A Y1A O39A 89.5(3) . . ?
O40A Y1A O65A 89.4(3) . . ?
O64A Y1A O65A 84.5(3) . . ?
O39A Y1A O65A 156.2(3) . . ?
O40A Y1A O1AW 77.8(4) . . ?
O64A Y1A O1AW 78.2(3) . . ?
O39A Y1A O1AW 77.0(4) . . ?
O65A Y1A O1AW 79.3(3) . . ?
O40A Y1A O71A 120.3(3) . . ?
O64A Y1A O71A 82.8(3) . . ?
O39A Y1A O71A 83.8(3) . . ?
O65A Y1A O71A 118.1(3) . . ?
O1AW Y1A O71A 152.9(3) . . ?
O40A Y1A O69A 83.0(3) . . ?
O64A Y1A O69A 118.8(3) . . ?
O39A Y1A O69A 121.1(3) . . ?
O65A Y1A O69A 81.6(3) . . ?
O1AW Y1A O69A 152.9(3) . . ?
O71A Y1A O69A 54.2(3) . . ?
O66A Y2A O42A 152.8(3) . . ?
O66A Y2A O41A 87.4(3) . . ?
O42A Y2A O41A 84.0(3) . . ?
O66A Y2A O67A 83.2(3) . . ?
O42A Y2A O67A 93.2(3) . . ?
O41A Y2A O67A 153.7(3) . . ?
O66A Y2A O70A 118.1(3) . . ?
O42A Y2A O70A 88.4(3) . . ?
O41A Y2A O70A 119.9(3) . . ?
O67A Y2A O70A 86.1(3) . . ?
O66A Y2A O2AW 77.7(3) . . ?
O42A Y2A O2AW 75.4(3) . . ?
O41A Y2A O2AW 79.1(3) . . ?
O67A Y2A O2AW 74.9(3) . . ?
O70A Y2A O2AW 154.0(3) . . ?
O66A Y2A O69A 81.3(3) . . ?
O42A Y2A O69A 122.4(3) . . ?
O41A Y2A O69A 80.8(3) . . ?
O67A Y2A O69A 121.6(3) . . ?
O70A Y2A O69A 54.5(3) . . ?
O2AW Y2A O69A 151.4(3) . . ?
O38A Y3A O43A 84.8(3) . . ?
O38A Y3A O68A 155.1(3) . . ?
O43A Y3A O68A 91.0(3) . . ?
O38A Y3A O63A 89.4(3) . . ?
O43A Y3A O63A 155.8(3) . . ?
O68A Y3A O63A 84.4(3) . . ?
O38A Y3A O3AW 77.0(3) . . ?
O43A Y3A O3AW 78.1(3) . . ?
O68A Y3A O3AW 78.1(3) . . ?
O63A Y3A O3AW 77.7(3) . . ?
O38A Y3A O70A 118.9(3) . . ?
O43A Y3A O70A 82.7(3) . . ?
O68A Y3A O70A 84.7(3) . . ?
O63A Y3A O70A 120.2(3) . . ?
O3AW Y3A O70A 153.9(3) . . ?
O38A Y3A O71A 81.9(3) . . ?
O43A Y3A O71A 118.9(3) . . ?
O68A Y3A O71A 121.0(3) . . ?
O63A Y3A O71A 83.2(3) . . ?
O3AW Y3A O71A 151.6(3) . . ?
O70A Y3A O71A 54.5(3) . . ?
O64B Y1B O39B 89.0(3) . . ?
O64B Y1B O40B 154.5(3) . . ?
O39B Y1B O40B 84.1(3) . . ?
O64B Y1B O65B 86.6(3) . . ?
O39B Y1B O65B 156.4(3) . . ?
O40B Y1B O65B 90.0(3) . . ?
O64B Y1B O1BW 77.0(3) . . ?
O39B Y1B O1BW 77.4(4) . . ?
O40B Y1B O1BW 77.5(4) . . ?
O65B Y1B O1BW 79.1(3) . . ?
O64B Y1B O69B 119.4(3) . . ?
O39B Y1B O69B 118.5(3) . . ?
O40B Y1B O69B 85.2(3) . . ?
O65B Y1B O69B 83.5(3) . . ?
O1BW Y1B O69B 155.3(3) . . ?
O64B Y1B O71B 82.0(3) . . ?
O39B Y1B O71B 81.6(3) . . ?
O40B Y1B O71B 120.9(3) . . ?
O65B Y1B O71B 120.6(3) . . ?
O1BW Y1B O71B 150.4(3) . . ?
O69B Y1B O71B 54.3(3) . . ?
O66B Y2B O42B 152.6(3) . . ?
O66B Y2B O67B 84.9(3) . . ?
O42B Y2B O67B 90.3(3) . . ?
O66B Y2B O41B 91.4(3) . . ?
O42B Y2B O41B 81.8(3) . . ?
O67B Y2B O41B 155.2(3) . . ?
O66B Y2B O2BW 77.5(3) . . ?
O42B Y2B O2BW 75.3(3) . . ?
O67B Y2B O2BW 75.0(3) . . ?
O41B Y2B O2BW 80.2(3) . . ?
O66B Y2B O69B 85.4(3) . . ?
O42B Y2B O69B 119.7(3) . . ?
O67B Y2B O69B 120.7(3) . . ?
O41B Y2B O69B 83.3(3) . . ?
O2BW Y2B O69B 155.8(3) . . ?
O66B Y2B O70B 121.6(3) . . ?
O42B Y2B O70B 84.3(3) . . ?
O67B Y2B O70B 83.0(3) . . ?
O41B Y2B O70B 119.2(3) . . ?
O2BW Y2B O70B 149.7(3) . . ?
O69B Y2B O70B 54.5(3) . . ?
O66B Y2B Na9 115.5(3) . 2_767 ?
O42B Y2B Na9 47.5(3) . 2_767 ?
O67B Y2B Na9 46.3(3) . 2_767 ?
O41B Y2B Na9 115.8(3) . 2_767 ?
O2BW Y2B Na9 54.4(3) . 2_767 ?
O69B Y2B Na9 149.8(3) . 2_767 ?
O70B Y2B Na9 95.3(3) . 2_767 ?
O68B Y3B O43B 92.4(3) . . ?
O68B Y3B O38B 155.3(3) . . ?
O43B Y3B O38B 84.4(3) . . ?
O68B Y3B O63B 86.1(3) . . ?
O43B Y3B O63B 156.1(3) . . ?
O38B Y3B O63B 87.2(3) . . ?
O68B Y3B O3BW 77.2(3) . . ?
O43B Y3B O3BW 79.1(3) . . ?
O38B Y3B O3BW 78.1(3) . . ?
O63B Y3B O3BW 77.3(3) . . ?
O68B Y3B O70B 85.3(3) . . ?
O43B Y3B O70B 83.8(3) . . ?
O38B Y3B O70B 118.5(3) . . ?
O63B Y3B O70B 119.8(3) . . ?
O3BW Y3B O70B 154.9(3) . . ?
O68B Y3B O71B 120.7(3) . . ?
O43B Y3B O71B 119.3(3) . . ?
O38B Y3B O71B 81.5(3) . . ?
O63B Y3B O71B 81.2(3) . . ?
O3BW Y3B O71B 150.9(3) . . ?
O70B Y3B O71B 54.2(3) . . ?
O68B Y3B Na6 36.5(2) . 2_766 ?
O43B Y3B Na6 56.7(3) . 2_766 ?
O38B Y3B Na6 130.3(3) . 2_766 ?
O63B Y3B Na6 115.4(3) . 2_766 ?
O3BW Y3B Na6 66.1(3) . 2_766 ?
O70B Y3B Na6 89.2(2) . 2_766 ?
O71B Y3B Na6 142.2(2) . 2_766 ?

loop_
_geom_bond_atom_site_label_1
_geom_bond_atom_site_label_2
_geom_bond_distance
_geom_bond_site_symmetry_2
_geom_bond_publ_flag
C1A O71A 1.271(14) . ?
C1A O69A 1.283(13) . ?
C1A O70A 1.292(13) . ?
C1B O70B 1.278(12) . ?
C1B O69B 1.278(12) . ?
C1B O71B 1.283(13) . ?
K1 O16B 2.697(9) . ?
K1 O14A 2.700(9) . ?
K1 O4W 2.797(10) 2_666 ?
K1 O10W 2.861(11) . ?
K1 O7W 2.872(9) . ?
K1 O15A 2.880(9) 2_666 ?
K1 O18A 3.052(9) 2_666 ?
K1 O52A 3.055(9) 2_666 ?
K1 W15A 3.850(3) 2_666 ?
K1 W18A 3.858(3) 2_666 ?
K1 K8 4.068(4) 2_666 ?
K2 O1B 2.744(9) 1_455 ?
K2 O5W 2.747(9) . ?
K2 O9W 2.790(10) . ?
K2 O16W 2.794(12) . ?
K2 O2A 2.901(10) 2_676 ?
K2 O12W 2.910(12) . ?
K2 O24A 3.038(10) 2_676 ?
K2 O6A 3.052(11) 2_676 ?
K2 O13A 3.269(9) . ?
K2 W2A 3.748(3) 2_676 ?
K2 W6A 3.923(3) 2_676 ?
K3 O17W 2.740(12) . ?
K3 O7B 2.824(10) 1_554 ?
K3 O39A 2.891(10) . ?
K3 O38A 2.995(9) . ?
K3 O50W 3.147(11) . ?
K3 O64A 3.153(9) . ?
K3 O28A 3.171(10) . ?
K3 O63A 3.219(9) . ?
K3 W7B 4.044(3) 1_554 ?
K4 O7A 2.663(10) 2_676 ?
K4 Na7 2.771(11) 2_676 ?
K4 O27W 2.816(14) 2_676 ?
K4 O66A 2.851(9) . ?
K4 O65A 2.937(9) . ?
K4 O41A 2.951(9) . ?
K4 O16W 2.958(12) . ?
K4 O55A 3.128(9) . ?
K4 O40A 3.129(10) . ?
K5 O12W 2.709(12) . ?
K5 O9W 2.803(10) . ?
K5 O29A 2.817(10) 2_676 ?
K5 O24W 2.844(15) . ?
K5 O12B 2.909(9) . ?
K5 O49B 3.200(9) . ?
K5 W6A 4.061(4) 2_676 ?
K5 W5A 4.105(4) 2_676 ?
K6 O28W 2.796(18) . ?
K6 O54A 2.826(10) . ?
K6 O25W 2.830(14) . ?
K6 O6B 2.902(12) 2_676 ?
K6 O49A 2.923(10) . ?
K6 O48A 2.991(10) . ?
K6 O37W 3.00(3) 2_676 ?
K6 O44A 3.163(10) . ?
K6 Na2 4.287(8) 2_676 ?
K7 O16A 2.661(10) . ?
K7 O31W 2.73(2) . ?
K7 O35W 2.74(3) . ?
K7 O15B 2.857(10) 2_666 ?
K7 O18B 2.900(10) 2_666 ?
K7 O52B 3.029(10) 2_666 ?
K7 O23W 3.092(15) 2_666 ?
K7 O22W 3.302(14) . ?
K7 W18B 3.727(5) 2_666 ?
K7 W15B 3.787(5) 2_666 ?
K7 Na1 4.035(9) 2_666 ?
K7 K9 4.549(5) 1_554 ?
K8 O4W 2.734(9) . ?
K8 O18W 2.793(12) . ?
K8 O8W 2.800(10) . ?
K8 O58A 2.856(9) . ?
K8 O9B 2.916(9) 2_766 ?
K8 O3B 2.945(9) 2_766 ?
K8 O27B 2.993(9) 2_766 ?
K8 W3B 3.753(3) 2_766 ?
K8 W9B 3.868(3) 2_766 ?
K8 K1 4.068(4) 2_666 ?
K8 K9 4.425(4) 1_554 ?
K9 O18B 2.703(9) 2_667 ?
K9 O8W 2.784(10) 1_556 ?
K9 O38W 2.836(12) . ?
K9 O56B 2.866(9) . ?
K9 O10A 2.871(10) 1_556 ?
K9 O13B 2.938(9) . ?
K9 O47A 2.985(9) 1_556 ?
K9 O16A 3.055(9) 1_556 ?
K9 W16A 3.818(3) 1_556 ?
K9 W10A 3.835(3) 1_556 ?
K9 K8 4.425(4) 1_556 ?
K9 K7 4.549(5) 1_556 ?
K10 O7W 2.741(9) . ?
K10 O4B 2.771(9) 1_455 ?
K10 O50A 2.843(9) . ?
K10 O51A 2.858(9) . ?
K10 O45A 2.860(9) . ?
K10 O56A 2.889(9) . ?
K10 O32W 2.89(2) . ?
K10 O14W 2.902(11) . ?
K11 O21W 2.712(13) . ?
K11 O42A 2.773(9) . ?
K11 O30W 2.780(19) . ?
K11 O2AW 2.870(9) . ?
K11 O39W 2.88(3) . ?
K11 O16B 2.891(9) . ?
K11 O67A 2.901(9) . ?
K11 O10B 2.936(9) . ?
K11 O47B 3.068(9) . ?
K12 O64B 2.847(9) . ?
K12 O63B 2.850(9) . ?
K12 O20W 2.897(12) . ?
K12 O8A 2.938(10) . ?
K12 O39B 2.972(10) . ?
K12 O38B 3.020(9) . ?
K12 O53B 3.152(9) . ?
K12 O28B 3.367(9) . ?
K13 O4A 2.742(10) . ?
K13 O31B 2.819(9) 1_554 ?
K13 O26B 2.843(10) 1_554 ?
K13 O26W 2.915(14) . ?
K13 O48W 2.96(3) . ?
K13 O25B 2.975(9) 1_554 ?
K13 O20B 3.051(9) 1_554 ?
K13 W8B 3.785(3) 1_554 ?
K13 W3B 3.860(3) 1_554 ?
K13 W7B 3.945(3) 1_554 ?
K13 W2B 3.960(4) 1_554 ?
Na1 O36W 1.71(3) . ?
Na1 O6W 2.412(11) . ?
Na1 O22W 2.740(14) 2_666 ?
Na1 O35W 2.75(3) 2_666 ?
Na1 O9A 2.855(11) 2_766 ?
Na1 O15B 2.883(11) . ?
Na1 O58B 2.978(10) . ?
Na1 K7 4.035(9) 2_666 ?
Na2 O37W 2.78(3) . ?
Na2 O28W 2.885(18) 2_676 ?
Na2 O23B 2.911(11) . ?
Na2 O19A 2.949(11) 2_776 ?
Na2 O34W 2.96(2) . ?
Na2 O19B 2.983(11) . ?
Na2 K6 4.287(8) 2_676 ?
Na3 O29W 2.46(2) . ?
Na3 O17W 2.965(14) 1_556 ?
Na3 O65B 2.983(11) . ?
Na3 O41B 3.016(11) . ?
Na4 O33W 2.29(2) . ?
Na4 O27W 2.418(16) . ?
Na4 O5B 2.489(13) . ?
Na4 O20W 2.489(15) . ?
Na4 O12A 2.860(12) 2_676 ?
Na5 O15W 2.382(15) . ?
Na5 O3BW 2.711(13) 2_766 ?
Na5 O68A 2.797(12) . ?
Na5 O33B 2.815(13) 2_766 ?
Na5 O30W 2.98(2) . ?
Na5 O39W 2.99(3) . ?
Na6 O13W 2.672(15) . ?
Na6 O68B 2.696(13) 2_766 ?
Na6 O3AW 2.717(13) . ?
Na6 O33A 2.730(13) . ?
Na6 W15B 3.685(10) 2_766 ?
Na6 Na11 4.079(16) . ?
Na6 Y3B 4.135(10) 2_766 ?
Na7 O1BW 2.637(15) . ?
Na7 O40A 2.767(14) 2_676 ?
Na7 K4 2.771(11) 2_676 ?
Na7 O7A 2.986(14) . ?
Na7 W11B 3.601(10) . ?
Na9 Na11 1.918(17) 2_766 ?
Na9 O13W 2.319(16) 1_556 ?
Na9 O8B 2.430(15) . ?
Na9 O67B 2.513(14) 2_767 ?
Na9 O18W 2.544(16) 2_766 ?
Na9 O42B 2.559(14) 2_767 ?
Na9 O2BW 2.842(14) 2_767 ?
Na9 Y2B 3.471(11) 2_767 ?
Na9 Na11 3.941(16) 1_556 ?
Na9 Na9 4.18(2) 2_767 ?
Na10 O46W 1.91(3) . ?
Na10 O44W 2.27(2) . ?
Na10 O5A 2.375(15) 2_676 ?
Na10 O43W 2.39(2) 2_676 ?
Na10 O47W 2.86(4) 2_677 ?
Na10 O49W 2.87(3) . ?
Na11 Na9 1.918(17) 2_766 ?
Na11 O2BW 2.803(15) 1_554 ?
Na11 O50W 2.837(17) . ?
Na11 O18W 2.883(17) . ?
Na11 Na9 3.941(16) 1_554 ?
Na12 O40W 2.85(2) 2_766 ?
Na12 O63B 2.867(16) . ?
Na12 O3BW 2.948(16) . ?
Na12 Na12 4.04(3) 2_766 ?
O1A W1A 1.710(10) . ?
O2A W2A 1.734(10) . ?
O2A K2 2.901(10) 2_676 ?
O3A W3A 1.727(9) . ?
O4A W4A 1.715(9) . ?
O5A W5A 1.730(10) . ?
O5A Na10 2.375(15) 2_676 ?
O6A W6A 1.701(10) . ?
O6A K2 3.052(11) 2_676 ?
O7A W7A 1.731(9) . ?
O7A K4 2.663(10) 2_676 ?
O8A W8A 1.726(9) . ?
O9A W9A 1.737(9) . ?
O9A Na1 2.855(11) 2_766 ?
O10A W10A 1.722(9) . ?
O10A K9 2.871(10) 1_554 ?
O11A W11A 1.723(10) . ?
O12A W12A 1.717(9) . ?
O12A Na4 2.860(12) 2_676 ?
O13A W13A 1.711(9) . ?
O14A W14A 1.729(8) . ?
O15A W15A 1.724(8) . ?
O15A K1 2.880(9) 2_666 ?
O16A W16A 1.732(9) . ?
O16A K9 3.055(9) 1_554 ?
O17A W17A 1.724(9) . ?
O18A W18A 1.720(9) . ?
O18A K1 3.052(9) 2_666 ?
O19A W1A 1.913(9) . ?
O19A W2A 1.991(9) . ?
O19A Na2 2.949(11) 2_776 ?
O20A W2A 1.926(9) . ?
O20A W3A 1.966(9) . ?
O21A W1A 1.941(9) . ?
O21A W3A 1.955(9) . ?
O22A W1A 1.875(9) . ?
O22A W4A 1.991(9) . ?
O23A W1A 1.847(9) . ?
O23A W5A 2.022(9) . ?
O24A W2A 1.869(9) . ?
O24A W6A 1.994(9) . ?
O24A K2 3.038(10) 2_676 ?
O25A W2A 1.853(9) . ?
O25A W7A 2.047(9) . ?
O26A W3A 1.854(9) . ?
O26A W8A 2.004(9) . ?
O27A W3A 1.861(8) . ?
O27A W9A 2.019(8) . ?
O28A W4A 1.897(9) . ?
O28A W5A 1.915(9) . ?
O29A W5A 1.909(9) . ?
O29A W6A 1.926(9) . ?
O29A K5 2.817(10) 2_676 ?
O30A W7A 1.895(9) . ?
O30A W6A 1.907(9) . ?
O31A W8A 1.915(9) . ?
O31A W7A 1.935(9) . ?
O32A W9A 1.891(8) . ?
O32A W8A 1.935(8) . ?
O33A W4A 1.941(9) . ?
O33A W9A 1.945(9) . ?
O34A P1A 1.575(9) . ?
O34A W1A 2.387(9) . ?
O34A W3A 2.388(8) . ?
O34A W2A 2.389(9) . ?
O35A P1A 1.548(9) . ?
O35A W6A 2.384(8) . ?
O35A W5A 2.422(8) . ?
O36A P1A 1.533(9) . ?
O36A W7A 2.383(8) . ?
O36A W8A 2.449(8) . ?
O37A P1A 1.537(8) . ?
O37A W9A 2.384(8) . ?
O37A W4A 2.389(8) . ?
O38A W4A 1.825(9) . ?
O38A Y3A 2.241(9) . ?
O39A W5A 1.797(9) . ?
O39A Y1A 2.243(9) . ?
O40A W6A 1.817(9) . ?
O40A Y1A 2.217(9) . ?
O40A Na7 2.767(14) 2_676 ?
O41A W7A 1.791(9) . ?
O41A Y2A 2.240(9) . ?
O42A W8A 1.798(9) . ?
O42A Y2A 2.239(9) . ?
O43A W9A 1.785(8) . ?
O43A Y3A 2.246(8) . ?
O44A W17A 1.937(9) . ?
O44A W16A 1.968(8) . ?
O45A W18A 1.953(8) . ?
O45A W17A 1.957(8) . ?
O46A W18A 1.947(9) . ?
O46A W16A 1.958(9) . ?
O47A W16A 1.854(8) . ?
O47A W10A 2.030(8) . ?
O47A K9 2.985(9) 1_554 ?
O48A W16A 1.842(9) . ?
O48A W11A 2.021(9) . ?
O49A W17A 1.849(9) . ?
O49A W12A 2.023(9) . ?
O50A W17A 1.865(9) . ?
O50A W13A 2.010(9) . ?
O51A W18A 1.855(8) . ?
O51A W14A 2.003(8) . ?
O52A W18A 1.856(8) . ?
O52A W15A 1.996(8) . ?
O52A K1 3.055(9) 2_666 ?
O53A W11A 1.880(8) . ?
O53A W10A 1.926(8) . ?
O54A W11A 1.932(9) . ?
O54A W12A 1.937(9) . ?
O55A W12A 1.890(8) . ?
O55A W13A 1.914(8) . ?
O56A W14A 1.933(8) . ?
O56A W13A 1.941(8) . ?
O57A W15A 1.893(8) . ?
O57A W14A 1.919(8) . ?
O58A W10A 1.899(8) . ?
O58A W15A 1.926(9) . ?
O59A P2A 1.569(8) . ?
O59A W17A 2.382(8) . ?
O59A W18A 2.386(8) . ?
O59A W16A 2.394(8) . ?
O60A P2A 1.533(8) . ?
O60A W11A 2.384(8) . ?
O60A W12A 2.403(8) . ?
O61A P2A 1.543(8) . ?
O61A W13A 2.387(8) . ?
O61A W14A 2.417(8) . ?
O62A P2A 1.532(8) . ?
O62A W15A 2.392(7) . ?
O62A W10A 2.406(8) . ?
O63A W10A 1.791(8) . ?
O63A Y3A 2.275(8) . ?
O64A W11A 1.803(8) . ?
O64A Y1A 2.235(9) . ?
O65A W12A 1.785(9) . ?
O65A Y1A 2.243(9) . ?
O66A W13A 1.808(8) . ?
O66A Y2A 2.232(8) . ?
O67A W14A 1.797(8) . ?
O67A Y2A 2.249(8) . ?
O68A W15A 1.795(8) . ?
O68A Y3A 2.251(8) . ?
O69A Y1A 2.450(8) . ?
O69A Y2A 2.473(8) . ?
O70A Y2A 2.387(8) . ?
O70A Y3A 2.403(8) . ?
O71A Y1A 2.412(8) . ?
O71A Y3A 2.443(8) . ?
O1AW Y1A 2.407(11) . ?
O2AW Y2A 2.419(9) . ?
O3AW Y3A 2.356(9) . ?
O1B W1B 1.718(9) . ?
O1B K2 2.744(9) 1_655 ?
O2B W2B 1.735(10) . ?
O3B W3B 1.726(9) . ?
O3B K8 2.945(9) 2_766 ?
O4B W4B 1.716(9) . ?
O4B K10 2.771(9) 1_655 ?
O5B W5B 1.719(10) . ?
O6B W6B 1.742(10) . ?
O6B K6 2.902(12) 2_676 ?
O7B W7B 1.742(9) . ?
O7B K3 2.824(10) 1_556 ?
O8B W8B 1.719(10) . ?
O9B W9B 1.722(8) . ?
O9B K8 2.916(9) 2_766 ?
O10B W10B 1.733(9) . ?
O11B W11B 1.719(9) . ?
O12B W12B 1.738(8) . ?
O13B W13B 1.721(9) . ?
O14B W14B 1.738(9) . ?
O15B W15B 1.723(9) . ?
O15B K7 2.857(10) 2_666 ?
O16B W16B 1.730(9) . ?
O17B W17B 1.720(8) . ?
O18B W18B 1.710(8) . ?
O18B K9 2.703(9) 2_667 ?
O18B K7 2.900(10) 2_666 ?
O19B W2B 1.943(8) . ?
O19B W1B 1.957(8) . ?
O20B W3B 1.945(9) . ?
O20B W2B 1.962(8) . ?
O20B K13 3.051(9) 1_556 ?
O21B W1B 1.937(8) . ?
O21B W3B 1.950(8) . ?
O22B W1B 1.879(9) . ?
O22B W4B 2.017(9) . ?
O23B W1B 1.870(9) . ?
O23B W5B 2.008(9) . ?
O24B W2B 1.864(9) . ?
O24B W6B 2.018(9) . ?
O25B W2B 1.866(9) . ?
O25B W7B 2.030(9) . ?
O25B K13 2.975(9) 1_556 ?
O26B W3B 1.873(9) . ?
O26B W8B 2.015(9) . ?
O26B K13 2.843(10) 1_556 ?
O27B W3B 1.870(8) . ?
O27B W9B 1.992(8) . ?
O27B K8 2.993(9) 2_766 ?
O28B W4B 1.882(8) . ?
O28B W5B 1.926(9) . ?
O29B W5B 1.917(9) . ?
O29B W6B 1.926(9) . ?
O30B W7B 1.902(9) . ?
O30B W6B 1.912(9) . ?
O31B W8B 1.923(9) . ?
O31B W7B 1.952(9) . ?
O31B K13 2.819(9) 1_556 ?
O32B W8B 1.901(8) . ?
O32B W9B 1.905(8) . ?
O33B W9B 1.929(8) . ?
O33B W4B 1.938(8) . ?
O33B Na5 2.815(13) 2_766 ?
O34B P1B 1.569(9) . ?
O34B W3B 2.391(8) . ?
O34B W2B 2.392(8) . ?
O34B W1B 2.392(8) . ?
O35B P1B 1.523(9) . ?
O35B W5B 2.408(9) . ?
O35B W6B 2.414(8) . ?
O36B P1B 1.530(9) . ?
O36B W8B 2.382(8) . ?
O36B W7B 2.411(8) . ?
O37B P1B 1.543(8) . ?
O37B W9B 2.377(8) . ?
O37B W4B 2.393(8) . ?
O38B W4B 1.798(8) . ?
O38B Y3B 2.249(8) . ?
O39B W5B 1.796(9) . ?
O39B Y1B 2.239(9) . ?
O40B W6B 1.798(9) . ?
O40B Y1B 2.244(9) . ?
O41B W7B 1.779(9) . ?
O41B Y2B 2.270(9) . ?
O42B W8B 1.808(8) . ?
O42B Y2B 2.240(8) . ?
O42B Na9 2.559(14) 2_767 ?
O43B W9B 1.808(8) . ?
O43B Y3B 2.238(8) . ?
O44B W17B 1.958(8) . ?
O44B W16B 1.959(8) . ?
O45B W18B 1.925(8) . ?
O45B W17B 1.961(8) . ?
O46B W16B 1.920(8) . ?
O46B W18B 1.960(8) . ?
O47B W16B 1.849(8) . ?
O47B W10B 2.019(8) . ?
O48B W16B 1.859(8) . ?
O48B W11B 1.992(8) . ?
O49B W17B 1.865(8) . ?
O49B W12B 2.002(8) . ?
O50B W17B 1.873(8) . ?
O50B W13B 1.995(8) . ?
O51B W18B 1.850(8) . ?
O51B W14B 2.012(8) . ?
O52B W18B 1.879(8) . ?
O52B W15B 1.987(8) . ?
O52B K7 3.029(10) 2_666 ?
O53B W10B 1.884(8) . ?
O53B W11B 1.924(8) . ?
O54B W11B 1.912(8) . ?
O54B W12B 1.913(8) . ?
O55B W13B 1.897(8) . ?
O55B W12B 1.907(8) . ?
O56B W13B 1.922(8) . ?
O56B W14B 1.924(8) . ?
O57B W14B 1.900(8) . ?
O57B W15B 1.907(8) . ?
O58B W10B 1.929(8) . ?
O58B W15B 1.931(8) . ?
O59B P2B 1.581(8) . ?
O59B W18B 2.380(8) . ?
O59B W16B 2.383(8) . ?
O59B W17B 2.402(8) . ?
O60B P2B 1.515(8) . ?
O60B W11B 2.402(8) . ?
O60B W12B 2.443(8) . ?
O61B P2B 1.532(8) . ?
O61B W14B 2.386(8) . ?
O61B W13B 2.423(8) . ?
O62B P2B 1.544(8) . ?
O62B W10B 2.387(7) . ?
O62B W15B 2.401(7) . ?
O63B W10B 1.805(8) . ?
O63B Y3B 2.251(8) . ?
O64B W11B 1.813(8) . ?
O64B Y1B 2.239(8) . ?
O65B W12B 1.793(9) . ?
O65B Y1B 2.254(9) . ?
O66B W13B 1.802(8) . ?
O66B Y2B 2.237(8) . ?
O67B W14B 1.795(8) . ?
O67B Y2B 2.266(8) . ?
O67B Na9 2.513(14) 2_767 ?
O68B W15B 1.822(8) . ?
O68B Y3B 2.216(8) . ?
O68B Na6 2.696(13) 2_766 ?
O69B Y2B 2.395(8) . ?
O69B Y1B 2.414(8) . ?
O70B Y2B 2.411(8) . ?
O70B Y3B 2.423(8) . ?
O71B Y3B 2.457(8) . ?
O71B Y1B 2.462(8) . ?
O1BW Y1B 2.358(11) . ?
O2BW Y2B 2.368(9) . ?
O2BW Na11 2.803(15) 1_556 ?
O2BW Na9 2.842(14) 2_767 ?
O3BW Y3B 2.407(9) . ?
O3BW Na5 2.711(13) 2_766 ?
O4W K1 2.797(10) 2_666 ?
O8W K9 2.784(10) 1_554 ?
O13W Na9 2.319(16) 1_554 ?
O15W O39W 1.79(3) . ?
O17W Na3 2.965(14) 1_554 ?
O18W Na9 2.544(16) 2_766 ?
O22W Na1 2.740(14) 2_666 ?
O23W K7 3.092(15) 2_666 ?
O27W K4 2.816(14) 2_676 ?
O28W Na2 2.885(18) 2_676 ?
O34W O41W 1.66(2) . ?
O35W Na1 2.75(3) 2_666 ?
O37W K6 3.00(3) 2_676 ?
O40W Na12 2.85(2) 2_766 ?
O43W Na10 2.39(2) 2_676 ?
O47W Na10 2.86(4) 2_677 ?
W2A K2 3.748(3) 2_676 ?
W5A K5 4.105(4) 2_676 ?
W6A K2 3.923(3) 2_676 ?
W6A K5 4.061(4) 2_676 ?
W10A K9 3.835(3) 1_554 ?
W15A K1 3.850(3) 2_666 ?
W16A K9 3.818(3) 1_554 ?
W18A K1 3.858(3) 2_666 ?
W2B K13 3.960(4) 1_556 ?
W3B K8 3.753(3) 2_766 ?
W3B K13 3.860(3) 1_556 ?
W7B K13 3.945(3) 1_556 ?
W7B K3 4.044(3) 1_556 ?
W8B K13 3.785(3) 1_556 ?
W9B K8 3.868(3) 2_766 ?
W15B Na6 3.685(10) 2_766 ?
W15B K7 3.787(5) 2_666 ?
W18B K7 3.727(5) 2_666 ?
Y2B Na9 3.471(11) 2_767 ?
Y3B Na6 4.135(10) 2_766 ?
